data_7711470
loop_
_publ_author_name
'Cheng, Ying'
'Zhang, Zeyuan'
'Duan, Xianglong'
'Zhang, Mingming'

_publ_section_title
;
 cis-Dipyridyl Porphyrin-Based Multicomponent Organoplatinum(II)
 Bismetallacycles for Photocatalytic Oxidation
;
_journal_name_full 'Dalton Transactions'
_journal_paper_doi 10.1039/D2DT02197H
_journal_year 2022
_chemical_formula_moiety 'C148 H178 N12 O8 P8 Pt4, 16[C2H3N], 5[C6H14O]'
_chemical_formula_sum 'C210 H296 N28 O13 P8 Pt4'
_chemical_formula_weight 4448.85
_space_group_crystal_system monoclinic
_space_group_IT_number 15
_space_group_name_Hall '-C 2yc'
_space_group_name_H-M_alt 'C 1 2/c 1'
_atom_sites_solution_hydrogens mixed
_audit_creation_date 2022-10-06
_audit_creation_method
;
Olex2 1.5
(compiled 2022.04.07 svn.rca3783a0 for OlexSys, GUI svn.r6498)
;
_audit_update_record
;
2022-10-09 deposited with the CCDC.	2022-10-11 downloaded from the CCDC.
;
_cell_angle_alpha 90
_cell_angle_beta 93.216(7)
_cell_angle_gamma 90
_cell_formula_units_Z 8
_cell_length_a 31.577(4)
_cell_length_b 32.060(4)
_cell_length_c 39.781(4)
_cell_measurement_reflns_used 9873
_cell_measurement_temperature 193.0
_cell_measurement_theta_max 51.18
_cell_measurement_theta_min 2.40
_cell_volume 40209(8)
_computing_cell_refinement 'SAINT v8.37A (Bruker, 2015)'
_computing_data_reduction 'SAINT v8.37A (Bruker, 2015)'
_computing_molecular_graphics 'Olex2 1.5 (Dolomanov et al., 2009)'
_computing_publication_material 'Olex2 1.5 (Dolomanov et al., 2009)'
_computing_structure_refinement 'SHELXL 2014/1 (Sheldrick, 2015)'
_diffrn_ambient_temperature 193.0
_diffrn_measured_fraction_theta_full 0.940
_diffrn_measured_fraction_theta_max 0.997
_diffrn_measurement_device_type 'Bruker APEX-II CCD'
_diffrn_measurement_method '\f and \w scans'
_diffrn_radiation_type MoK\a
_diffrn_radiation_wavelength 0.71073
_diffrn_reflns_av_unetI/netI 0.0601
_diffrn_reflns_Laue_measured_fraction_full 0.940
_diffrn_reflns_Laue_measured_fraction_max 0.997
_diffrn_reflns_limit_h_max 37
_diffrn_reflns_limit_h_min -37
_diffrn_reflns_limit_k_max 37
_diffrn_reflns_limit_k_min 0
_diffrn_reflns_limit_l_max 46
_diffrn_reflns_limit_l_min 0
_diffrn_reflns_number 34193
_diffrn_reflns_point_group_measured_fraction_full 0.940
_diffrn_reflns_point_group_measured_fraction_max 0.997
_diffrn_reflns_theta_full 25.242
_diffrn_reflns_theta_max 24.713
_diffrn_reflns_theta_min 0.906
_exptl_absorpt_coefficient_mu 2.906
_exptl_absorpt_correction_T_max 0.7506
_exptl_absorpt_correction_T_min 0.4875
_exptl_absorpt_correction_type multi-scan
_exptl_absorpt_process_details
;
SADABS-2016/2 (Bruker,2016/2) was used for absorption correction.
wR2(int) was 0.1304 before and 0.0920 after correction.
The Ratio of minimum to maximum transmission is 0.6495.
The \l/2 correction factor is Not present.
;
_exptl_crystal_colour colourless
_exptl_crystal_colour_primary colourless
_exptl_crystal_density_diffrn 1.470
_exptl_crystal_description block
_exptl_crystal_F_000 18304
_exptl_crystal_size_max 0.13
_exptl_crystal_size_mid 0.12
_exptl_crystal_size_min 0.1
_refine_diff_density_max 3.344
_refine_diff_density_min -2.343
_refine_diff_density_rms 0.179
_refine_ls_extinction_method none
_refine_ls_goodness_of_fit_ref 1.188
_refine_ls_hydrogen_treatment constr
_refine_ls_matrix_type full
_refine_ls_number_parameters 1520
_refine_ls_number_reflns 34193
_refine_ls_number_restraints 1832
_refine_ls_restrained_S_all 1.193
_refine_ls_R_factor_all 0.1491
_refine_ls_R_factor_gt 0.1157
_refine_ls_shift/su_max 0.005
_refine_ls_shift/su_mean 0.000
_refine_ls_structure_factor_coef Fsqd
_refine_ls_weighting_details 'w=1/[\s^2^(Fo^2^)+(0.1200P)^2^+300.0000P] where P=(Fo^2^+2Fc^2^)/3'
_refine_ls_weighting_scheme calc
_refine_ls_wR_factor_gt 0.3025
_refine_ls_wR_factor_ref 0.3238
_reflns_Friedel_coverage 0.000
_reflns_number_gt 20690
_reflns_number_total 34193
_reflns_threshold_expression 'I > 2\s(I)'
_cod_data_source_file d2dt02197h2.cif
_cod_data_source_block 539
_cod_original_cell_volume 40210(7)
_cod_database_code 7711470
_shelxl_version_number 2014-1
_shelx_space_group_comment
;
The symmetry employed for this shelxl refinement is uniquely defined
by the following loop, which should always be used as a source of
symmetry information in preference to the above space-group names.
They are only intended as comments.
;
_shelx_estimated_absorpt_t_max 0.760
_shelx_estimated_absorpt_t_min 0.704
_olex2_refinement_description
;
1. Twinned data refinement
 Scales: 0.54(3)
 0.46(3)
2. Fixed Uiso
 At 1.2 times of:
  All C(H) groups, All C(H,H) groups
 At 1.5 times of:
  All C(H,H,H) groups
3. Restrained distances
 C358-C167
 1.52 with sigma of 0.02
 C239-C237
 1.45 with sigma of 0.02
 C147-C141
 1.45 with sigma of 0.02
 C337-C129
 1.45 with sigma of 0.02
 C352-C310
 1.45 with sigma of 0.02
 C41-C261
 1.45 with sigma of 0.02
 C89-C177
 1.45 with sigma of 0.02
 C37-C331
 1.45 with sigma of 0.02
 C49-C270
 1.5 with sigma of 0.02
 C144-C201
 1.5 with sigma of 0.02
 H17B-H81C
 2.1 with sigma of 0.02
 H34D-H89B
 2.1 with sigma of 0.02
 C261-C41
 1.48 with sigma of 0.02
 P94-C261
 1.93 with sigma of 0.02
 C41-C141
 4.1 with sigma of 0.02
 H25C-H41A
 2.1 with sigma of 0.02
 H13A-H41B
 2.1 with sigma of 0.02
 H25B-H41A
 2.1 with sigma of 0.02
 C174-C146
 1.47 with sigma of 0.01
 P94-C41
 3.208 with sigma of 0.04
 C9-C198 \\sim C308-C222 \\sim C84-C16 \\sim C8-C238 \\sim C46-C38 \\sim
C160-C154 \\sim C49-C270 ~
 C185-C180
 with sigma of 0.02
 C270-C132 \\sim C348-C270 \\sim C308-C194 \\sim C346-C308 \\sim C226-C198
\\sim C198-C168 \\sim C180-
 C121 \\sim C280-C180 \\sim C8-C224 \\sim C8-C108 \\sim C84-C70 \\sim C84-C26
\\sim C160-C14 \\sim C160-
 C156 \\sim C38-C164 \\sim C38-C146
 with sigma of 0.02
 C324-C274 \\sim C274-C194 \\sim C348-C324 \\sim C252-C132 \\sim C252-C248
\\sim C280-C248 \\sim C296-
 C121 \\sim C3-C296 \\sim C3-C168 \\sim C346-C128 \\sim C136-C128 \\sim
C226-C136 \\sim C250-C224 ~
 C250-C174 \\sim C174-C146 \\sim C290-C164 \\sim C290-C216 \\sim C216-C156
\\sim C192-C14 \\sim C192-C1
 \\sim C26-C1 \\sim C70-C178 \\sim C300-C178 \\sim C300-C108
 with sigma of 0.02
 C287-C269 \\sim C69-C255 \\sim C41-C261 \\sim C35-C135 \\sim C239-C237 \\sim
C147-C141 \\sim C337-
 C129 \\sim C345-C301 \\sim C21-C159 \\sim C89-C177 \\sim C81-C77 \\sim
C37-C331 \\sim C361-C342 \\sim C27-
 C123 \\sim C282-C264 \\sim C95-C212 \\sim C328-C243 \\sim C352-C310 \\sim
C330-C241 \\sim C349-C173 ~
 C358-C167 \\sim C79-C175 \\sim C356-C219 \\sim C231-C199
 with sigma of 0.02
4. Rigid bond restraints
 C261, C41
 with sigma for 1-2 distances of 0.001 and sigma for 1-3 distances of 0.001
 C141, C147
 with sigma for 1-2 distances of 0.001 and sigma for 1-3 distances of 0.001
5. Uiso/Uaniso restraints and constraints
All non-hydrogen atoms have similar U: within -2A with sigma of 0.01 and sigma
for terminal atoms of 0.02 within -2A
6.a Riding coordinates:
 C231(H23A,H23B,H23C), C358(H35F,H35G,H35H), C147(H14C,H14D,H14E), C237(H23F,
 H23G,H23H), C159(H15A,H15B,H15C), C337(H33F,H33G,H33H)
6.b Secondary CH2 refined with riding coordinates:
 C212(H21A,H21B), C264(H26A,H26B), C310(H31A,H31B), C328(H32A,H32B), C330(H33A,
 H33B), C342(H34A,H34B), C356(H35A,H35B), C27(H27A,H27B), C199(H19A,H19B),
 C135(H13A,H13B), C141(H14A,H14B), C261(H26C,H26D), C129(H12A,H12B), C69(H69A,
 H69B), C287(H28D,H28E), C239(H23D,H23E), C77(H77A,H77B), C37(H37A,H37B),
 C21(H21F,H21G), C345(H34C,H34D), C177(H17A,H17B), C167(H16A,H16B), C173(H17C,
 H17D), C79(H79A,H79B)
6.c Aromatic/amide H refined with riding coordinates:
 C240(H240), C104(H104), C204(H204), C210(H210), C1(H1), C234(H234),
 C130(H130), C286(H286), C334(H334), C120(H120), C20(H20), C48(H48), C116(H116),
  C122(H122), C268(H268), C306(H306), C318(H318), C228(H228), C74(H74),
 C78(H78), C200(H200), C216(H216), C174(H174), C124(H124), C56(H56), C202(H202),
  C192(H192), C136(H136), C128(H128), C178(H178), C152(H152), C162(H162),
 C184(H184), C260(H260), C254(H254), C290(H290), C252(H252), C324(H324),
 C300(H300), C274(H274), C250(H250), C248(H248), C296(H296), C189(H189),
 C217(H217), C205(H205), C109(H109), C53(H53), C3(H3), C227(H227), C7(H7),
 C51(H51), C115(H115), C207(H207), C245(H245), C63(H63), C265(H265), C259(H259)
6.d Fitted hexagon refined as free rotating group:
 N86(C240,C104,C16,C204,C210), N36(C234,C130,C238,C286,C334), C46(C120,C20,C48,
 C116,C122), N76(C268,C306,C222,C318,C228), C148(C74,C232,C78,C230,C200),
 C220(C124,C144,C56,C42,C202), C154(C152,C162,C184,C260,C254), C49(C189,C217,
 C205,C109,C53), C185(C227,C7,C51,C115,C207), N61(C245,C63,C9,C265,C259)
6.e Idealised Me refined as rotating group:
 C282(H28A,H28B,H28C), C361(H36A,H36B,H36C), C219(H21C,H21D,H21E), C95(H95A,
 H95B,H95C), C352(H35C,H35D,H35E), C243(H24A,H24B,H24C), C241(H24D,H24E,H24F),
 C123(H12C,H12D,H12E), C255(H25A,H25B,H25C), C269(H26E,H26F,H26G), C35(H35I,
 H35J,H35K), C41(H41A,H41B,H41C), C331(H33C,H33D,H33E), C81(H81A,H81B,H81C),
 C301(H30A,H30B,H30C), C349(H34E,H34F,H34G), C175(H17E,H17F,H17G), C89(H89A,
 H89B,H89C)
;
_smtbx_masks_special_details
;
A solvent mask was calculated and 4622 electrons were 
found in a volume of 16109\%A^3^ in 1 void per unit cell. 
This is consistent with the presence of 
16[C2H3N], 5[C6H14O] per Asymmetric Unit 
which account for 5136 electrons 
per unit cell.
;
_platon_squeeze_void_probe_radius 1.20
_olex2_submission_special_instructions 'No special instructions were received'

loop_
_space_group_symop_operation_xyz
'x, y, z'
'-x, y, -z+1/2'
'x+1/2, y+1/2, z'
'-x+1/2, y+1/2, -z+1/2'
'-x, -y, -z'
'x, -y, z-1/2'
'-x+1/2, -y+1/2, -z'
'x+1/2, -y+1/2, z-1/2'

loop_
_atom_site_label
_atom_site_type_symbol
_atom_site_fract_x
_atom_site_fract_y
_atom_site_fract_z
_atom_site_U_iso_or_equiv
_atom_site_adp_type
_atom_site_occupancy
_atom_site_site_symmetry_order
_atom_site_calc_flag
_atom_site_refinement_flags_posn
_atom_site_refinement_flags_adp
_atom_site_refinement_flags_occupancy
_atom_site_disorder_assembly
_atom_site_disorder_group
Pt32 Pt 0.36942(2) 0.36293(2) 0.26953(2) 0.0815(2) Uani 1 1 d . . . A 1
Pt58 Pt 0.58485(2) 0.24273(3) 0.55141(2) 0.1155(3) Uani 1 1 d . . . B 1
Pt28 Pt 0.63143(3) 0.52091(3) 0.48345(2) 0.1081(3) Uani 1 1 d . . . C 1
Pt90 Pt 0.52562(4) 0.13963(3) 0.36844(2) 0.1339(4) Uani 1 1 d . . . D 1
P24 P 0.40420(11) 0.37686(15) 0.22279(8) 0.0798(10) Uani 1 1 d . U . . .
P66 P 0.30301(12) 0.36852(16) 0.24811(8) 0.0880(12) Uani 1 1 d . U . . .
P30 P 0.68428(16) 0.56717(17) 0.48507(13) 0.1072(14) Uani 1 1 d . U . . .
P92 P 0.58632(16) 0.5588(2) 0.51472(13) 0.1147(16) Uani 1 1 d . U . . .
P94 P 0.65583(14) 0.2483(3) 0.55005(14) 0.146(2) Uani 1 1 d D U . . .
P52 P 0.58409(17) 0.2023(3) 0.59737(14) 0.145(2) Uani 1 1 d . U . . .
P60 P 0.4573(3) 0.1256(2) 0.3748(2) 0.159(2) Uani 1 1 d . U . . .
P88 P 0.5461(3) 0.0742(2) 0.3620(2) 0.165(3) Uani 1 1 d . U . . .
O82 O 0.4350(3) 0.4003(3) 0.3255(2) 0.083(3) Uani 1 1 d . U . . .
O106 O 0.4273(3) 0.3449(3) 0.29115(19) 0.070(2) Uani 1 1 d . U . . .
O96 O 0.5765(3) 0.2807(4) 0.5081(2) 0.089(3) Uani 1 1 d . U . . .
N68 N 0.3400(3) 0.2927(4) 0.4724(2) 0.067(2) Uani 1 1 d . U . . .
N86 N 0.3499(2) 0.3490(3) 0.31716(13) 0.072(2) Uani 1 1 d G U . . .
C240 C 0.3396(3) 0.3807(2) 0.33913(18) 0.075(3) Uani 1 1 d G U . A .
H240 H 0.3400 0.4089 0.3320 0.090 Uiso 1 1 calc R U . . .
C104 C 0.3287(3) 0.3710(2) 0.37158(16) 0.074(3) Uani 1 1 d G U . A .
H104 H 0.3216 0.3927 0.3866 0.089 Uiso 1 1 calc R U . . .
C16 C 0.3280(3) 0.3297(3) 0.38207(13) 0.069(2) Uani 1 1 d DG U . A .
C204 C 0.3383(3) 0.2980(2) 0.36010(18) 0.075(3) Uani 1 1 d G U . A .
H204 H 0.3379 0.2697 0.3673 0.090 Uiso 1 1 calc R U . . .
C210 C 0.3492(3) 0.3077(2) 0.32765(16) 0.074(3) Uani 1 1 d G U . A .
H210 H 0.3563 0.2860 0.3126 0.089 Uiso 1 1 calc R U . . .
N40 N 0.2325(3) 0.3084(4) 0.5228(2) 0.074(2) Uani 1 1 d . U . . .
N98 N 0.3183(3) 0.2780(4) 0.5418(2) 0.078(3) Uani 1 1 d . U . . .
N100 N 0.2538(3) 0.3226(4) 0.4542(2) 0.072(2) Uani 1 1 d . U . . .
O12 O 0.5663(4) 0.4800(4) 0.4290(3) 0.111(3) Uani 1 1 d . U . . .
C84 C 0.3153(3) 0.3213(4) 0.4174(2) 0.066(2) Uani 1 1 d D U . . .
C1 C 0.2434(3) 0.3522(4) 0.4025(3) 0.073(3) Uani 1 1 d D U . . .
H1 H 0.2465 0.3605 0.3798 0.087 Uiso 1 1 calc R U . . .
C70 C 0.3456(3) 0.3024(4) 0.4393(3) 0.067(2) Uani 1 1 d D U . . .
O64 O 0.5906(4) 0.4727(3) 0.4827(2) 0.099(3) Uani 1 1 d . U . . .
O22 O 0.5790(4) 0.3375(4) 0.5407(3) 0.118(4) Uani 1 1 d . U . . .
C108 C 0.3786(4) 0.2800(5) 0.4854(3) 0.075(3) Uani 1 1 d D U . . .
O34 O 0.5093(4) 0.2144(4) 0.3196(3) 0.104(3) Uani 1 1 d . U . . .
C118 C 0.5732(4) 0.3206(6) 0.5127(4) 0.086(3) Uani 1 1 d . U . . .
O10 O 0.5140(4) 0.2037(5) 0.3757(3) 0.123(3) Uani 1 1 d . U . . .
N54 N 0.7815(5) 0.3803(4) 0.3538(3) 0.098(3) Uani 1 1 d . U . . .
N36 N 0.5188(2) 0.2452(3) 0.5468(2) 0.099(3) Uani 1 1 d G U . . .
C234 C 0.4999(3) 0.2816(3) 0.5577(2) 0.096(3) Uani 1 1 d G U . B .
H234 H 0.5159 0.3009 0.5713 0.115 Uiso 1 1 calc R U . . .
C130 C 0.4576(3) 0.2897(3) 0.5486(2) 0.091(3) Uani 1 1 d G U . B .
H130 H 0.4447 0.3146 0.5560 0.110 Uiso 1 1 calc R U . . .
C238 C 0.43412(19) 0.2615(3) 0.5286(2) 0.085(3) Uani 1 1 d DG U . B .
C286 C 0.4530(3) 0.2251(3) 0.5178(2) 0.093(3) Uani 1 1 d G U . B .
H286 H 0.4370 0.2058 0.5041 0.112 Uiso 1 1 calc R U . . .
C334 C 0.4953(3) 0.2169(3) 0.5269(2) 0.099(3) Uani 1 1 d G U . B .
H334 H 0.5082 0.1921 0.5195 0.118 Uiso 1 1 calc R U . . .
C8 C 0.3883(3) 0.2698(5) 0.5192(2) 0.081(3) Uani 1 1 d D U . . .
C14 C 0.2141(4) 0.3379(5) 0.4521(3) 0.076(3) Uani 1 1 d D U . . .
C38 C 0.2586(4) 0.2859(5) 0.5798(2) 0.083(3) Uani 1 1 d D U . . .
C26 C 0.2745(3) 0.3328(4) 0.4242(3) 0.070(2) Uani 1 1 d D U . . .
C4 C 0.4439(4) 0.3658(5) 0.3181(3) 0.072(3) Uani 1 1 d . U . . .
N44 N 0.7207(5) 0.3165(4) 0.3713(3) 0.093(3) Uani 1 1 d . U . . .
C46 C 0.2484(3) 0.2862(3) 0.61641(16) 0.092(3) Uani 1 1 d DG U . . .
C120 C 0.2301(4) 0.3214(3) 0.6300(2) 0.103(4) Uani 1 1 d G U . . .
H120 H 0.2238 0.3450 0.6162 0.123 Uiso 1 1 calc R U . . .
C20 C 0.2210(4) 0.3220(3) 0.6638(2) 0.114(4) Uani 1 1 d G U . . .
H20 H 0.2084 0.3460 0.6730 0.137 Uiso 1 1 calc R U . . .
C48 C 0.2302(4) 0.2874(4) 0.68396(16) 0.113(4) Uani 1 1 d G U . . .
H48 H 0.2239 0.2878 0.7070 0.136 Uiso 1 1 calc R U . . .
C116 C 0.2485(4) 0.2522(3) 0.6704(2) 0.106(4) Uani 1 1 d G U . . .
H116 H 0.2548 0.2286 0.6842 0.127 Uiso 1 1 calc R U . . .
C122 C 0.2577(3) 0.2517(3) 0.6366(2) 0.099(3) Uani 1 1 d G U . . .
H122 H 0.2702 0.2277 0.6273 0.118 Uiso 1 1 calc R U . . .
N76 N 0.6633(3) 0.4799(3) 0.4537(2) 0.098(3) Uani 1 1 d G U . . .
C268 C 0.6838(4) 0.4453(3) 0.46809(17) 0.102(4) Uani 1 1 d G U . C .
H268 H 0.6851 0.4417 0.4918 0.123 Uiso 1 1 calc R U . . .
C306 C 0.7025(4) 0.4161(3) 0.4478(2) 0.107(4) Uani 1 1 d G U . C .
H306 H 0.7165 0.3925 0.4576 0.128 Uiso 1 1 calc R U . . .
C222 C 0.7006(4) 0.4215(3) 0.4130(2) 0.098(3) Uani 1 1 d DG U . C .
C318 C 0.6801(4) 0.4560(3) 0.39864(16) 0.103(4) Uani 1 1 d G U . C .
H318 H 0.6789 0.4597 0.3749 0.124 Uiso 1 1 calc R U . . .
C228 C 0.6615(4) 0.4852(3) 0.4190(2) 0.103(4) Uani 1 1 d G U . C .
H228 H 0.6475 0.5088 0.4092 0.124 Uiso 1 1 calc R U . . .
C148 C 0.5359(3) 0.3515(3) 0.42429(15) 0.076(3) Uani 1 1 d G U . . .
C74 C 0.5445(3) 0.3940(3) 0.42533(16) 0.078(3) Uani 1 1 d G U . . .
H74 H 0.5387 0.4107 0.4059 0.094 Uiso 1 1 calc R U . . .
C232 C 0.5618(3) 0.4120(2) 0.4548(2) 0.082(3) Uani 1 1 d G U . . .
C78 C 0.5704(3) 0.3876(3) 0.48317(16) 0.077(3) Uani 1 1 d G U . . .
H78 H 0.5823 0.3999 0.5033 0.092 Uiso 1 1 calc R U . . .
C230 C 0.5618(3) 0.3451(3) 0.48214(16) 0.077(3) Uani 1 1 d G U . . .
C200 C 0.5445(3) 0.3270(2) 0.45269(19) 0.073(3) Uani 1 1 d G U . . .
H200 H 0.5386 0.2980 0.4520 0.088 Uiso 1 1 calc R U . . .
C216 C 0.1630(4) 0.3146(5) 0.5339(3) 0.085(3) Uani 1 1 d D U . . .
H216 H 0.1335 0.3195 0.5305 0.102 Uiso 1 1 calc R U . . .
C146 C 0.3012(3) 0.2794(5) 0.5727(3) 0.082(3) Uani 1 1 d D U . . .
C174 C 0.3352(4) 0.2701(5) 0.5978(3) 0.091(3) Uani 1 1 d D U . . .
H174 H 0.3331 0.2673 0.6215 0.109 Uiso 1 1 calc R U . . .
C224 C 0.3603(4) 0.2714(5) 0.5455(2) 0.083(3) Uani 1 1 d D U . . .
C212 C 0.2904(5) 0.3237(5) 0.2203(3) 0.096(3) Uani 1 1 d D U . . .
H21A H 0.2615 0.3272 0.2097 0.116 Uiso 1 1 calc R U . . .
H21B H 0.3106 0.3229 0.2021 0.116 Uiso 1 1 calc R U . . .
C164 C 0.2273(4) 0.2984(5) 0.5562(3) 0.081(3) Uani 1 1 d D U . . .
C220 C 0.5138(3) 0.3313(3) 0.39278(15) 0.073(3) Uani 1 1 d G U . . .
C124 C 0.5195(3) 0.2892(3) 0.38627(18) 0.075(3) Uani 1 1 d G U . . .
H124 H 0.5356 0.2723 0.4019 0.090 Uiso 1 1 calc R U . . .
C144 C 0.5015(3) 0.2716(2) 0.3568(2) 0.081(3) Uani 1 1 d DG U . . .
C56 C 0.4780(3) 0.2963(3) 0.33393(16) 0.074(3) Uani 1 1 d G U . . .
H56 H 0.4657 0.2843 0.3138 0.089 Uiso 1 1 calc R U . . .
C42 C 0.4724(2) 0.3385(2) 0.34045(16) 0.065(2) Uani 1 1 d G U . . .
C202 C 0.4903(3) 0.3560(2) 0.36988(18) 0.067(3) Uani 1 1 d G U . . .
H202 H 0.4864 0.3848 0.3743 0.081 Uiso 1 1 calc R U . . .
C156 C 0.1937(4) 0.3199(5) 0.5102(3) 0.078(3) Uani 1 1 d D U . . .
C194 C 0.7588(5) 0.4030(5) 0.3757(4) 0.099(3) Uani 1 1 d D U . . .
C226 C 0.6893(5) 0.2858(5) 0.3741(4) 0.099(3) Uani 1 1 d D U . . .
N126 N 0.8208(5) 0.3179(5) 0.3133(4) 0.108(3) Uani 1 1 d . U . . .
C160 C 0.1843(4) 0.3338(5) 0.4773(3) 0.085(3) Uani 1 1 d D U . . .
C198 C 0.6933(5) 0.2456(4) 0.3606(4) 0.105(3) Uani 1 1 d D U . . .
C168 C 0.7275(6) 0.2319(5) 0.3432(4) 0.110(3) Uani 1 1 d D U . . .
C180 C 0.8186(6) 0.2442(5) 0.2967(5) 0.127(4) Uani 1 1 d D U . . .
C192 C 0.2074(4) 0.3570(5) 0.4208(3) 0.080(3) Uani 1 1 d D U . . .
H192 H 0.1823 0.3711 0.4132 0.096 Uiso 1 1 calc R U . . .
C136 C 0.6546(5) 0.2996(5) 0.3907(4) 0.101(4) Uani 1 1 d D U . . .
H136 H 0.6293 0.2846 0.3944 0.121 Uiso 1 1 calc R U . . .
C128 C 0.6645(5) 0.3400(5) 0.4010(4) 0.098(3) Uani 1 1 d D U . . .
H128 H 0.6478 0.3577 0.4142 0.117 Uiso 1 1 calc R U . . .
C178 C 0.3882(3) 0.2931(5) 0.4307(3) 0.076(3) Uani 1 1 d D U . . .
H178 H 0.3995 0.2954 0.4092 0.091 Uiso 1 1 calc R U . . .
C132 C 0.8458(6) 0.3520(6) 0.3053(4) 0.108(3) Uani 1 1 d D U . . .
C154 C 0.1418(3) 0.3530(4) 0.4703(3) 0.104(3) Uani 1 1 d DG U . . .
C152 C 0.1172(4) 0.3396(4) 0.4423(3) 0.120(4) Uani 1 1 d G U . . .
H152 H 0.1274 0.3181 0.4284 0.143 Uiso 1 1 calc R U . . .
C162 C 0.0778(3) 0.3575(5) 0.4347(3) 0.128(4) Uani 1 1 d G U . . .
H162 H 0.0610 0.3483 0.4155 0.154 Uiso 1 1 calc R U . . .
C184 C 0.0629(3) 0.3888(4) 0.4550(4) 0.135(4) Uani 1 1 d G U . . .
H184 H 0.0359 0.4011 0.4498 0.162 Uiso 1 1 calc R U . . .
C260 C 0.0874(4) 0.4023(4) 0.4831(3) 0.128(4) Uani 1 1 d G U . . .
H260 H 0.0772 0.4237 0.4970 0.153 Uiso 1 1 calc R U . . .
C254 C 0.1269(3) 0.3844(4) 0.4907(3) 0.118(4) Uani 1 1 d G U . . .
H254 H 0.1437 0.3935 0.5098 0.141 Uiso 1 1 calc R U . . .
C282 C 0.4093(4) 0.4023(6) 0.1562(3) 0.095(4) Uani 1 1 d D U . . .
H28A H 0.4146 0.3756 0.1453 0.143 Uiso 1 1 calc R U . . .
H28B H 0.4360 0.4135 0.1661 0.143 Uiso 1 1 calc R U . . .
H28C H 0.3971 0.4220 0.1394 0.143 Uiso 1 1 calc R U . . .
C270 C 0.8420(5) 0.3922(5) 0.3191(4) 0.115(3) Uani 1 1 d D U . . .
C308 C 0.7217(5) 0.3899(4) 0.3907(4) 0.097(3) Uani 1 1 d D U . . .
C280 C 0.8367(5) 0.2841(6) 0.2959(4) 0.114(3) Uani 1 1 d D U . . .
C346 C 0.7042(5) 0.3499(5) 0.3883(4) 0.093(3) Uani 1 1 d D U . . .
C290 C 0.1842(4) 0.3006(5) 0.5634(3) 0.088(3) Uani 1 1 d D U . . .
H290 H 0.1722 0.2940 0.5841 0.105 Uiso 1 1 calc R U . . .
C264 C 0.3783(4) 0.3959(6) 0.1837(3) 0.085(3) Uani 1 1 d D U . . .
H26A H 0.3562 0.3757 0.1758 0.102 Uiso 1 1 calc R U . . .
H26B H 0.3640 0.4227 0.1881 0.102 Uiso 1 1 calc R U . . .
C348 C 0.8116(6) 0.4053(5) 0.3408(4) 0.108(3) Uani 1 1 d D U . . .
C252 C 0.8787(5) 0.3407(6) 0.2839(4) 0.109(4) Uani 1 1 d D U . . .
H252 H 0.9003 0.3579 0.2757 0.131 Uiso 1 1 calc R U . . .
N244 N 0.7635(5) 0.2559(4) 0.3330(4) 0.103(3) Uani 1 1 d . U . . .
C324 C 0.8077(6) 0.4448(5) 0.3554(4) 0.117(4) Uani 1 1 d D U . . .
H324 H 0.8239 0.4688 0.3504 0.140 Uiso 1 1 calc R U . . .
C300 C 0.4090(4) 0.2804(5) 0.4599(3) 0.082(3) Uani 1 1 d D U . . .
H300 H 0.4382 0.2732 0.4628 0.098 Uiso 1 1 calc R U . . .
C322 C 0.5715(5) 0.4582(6) 0.4539(4) 0.092(3) Uani 1 1 d . U . . .
C310 C 0.2867(5) 0.4145(5) 0.2251(4) 0.104(4) Uani 1 1 d D U . . .
H31A H 0.3031 0.4166 0.2047 0.125 Uiso 1 1 calc R U . . .
H31B H 0.2564 0.4120 0.2178 0.125 Uiso 1 1 calc R U . . .
C274 C 0.7761(5) 0.4431(5) 0.3783(4) 0.107(4) Uani 1 1 d D U . . .
H274 H 0.7679 0.4648 0.3928 0.128 Uiso 1 1 calc R U . . .
C250 C 0.3708(4) 0.2662(5) 0.5800(3) 0.089(3) Uani 1 1 d D U . . .
H250 H 0.3985 0.2607 0.5896 0.107 Uiso 1 1 calc R U . . .
C328 C 0.4337(5) 0.3310(5) 0.2118(4) 0.095(3) Uani 1 1 d D U . . .
H32A H 0.4552 0.3395 0.1960 0.114 Uiso 1 1 calc R U . . .
H32B H 0.4492 0.3206 0.2325 0.114 Uiso 1 1 calc R U . . .
C248 C 0.8714(5) 0.2984(6) 0.2778(4) 0.111(4) Uani 1 1 d D U . . .
H248 H 0.8874 0.2815 0.2635 0.134 Uiso 1 1 calc R U . . .
C296 C 0.7700(6) 0.1892(5) 0.3140(5) 0.119(4) Uani 1 1 d D U . . .
H296 H 0.7813 0.1656 0.3032 0.143 Uiso 1 1 calc R U . . .
C330 C 0.7128(6) 0.5741(6) 0.5284(5) 0.119(4) Uani 1 1 d D U . . .
H33A H 0.7386 0.5914 0.5267 0.143 Uiso 1 1 calc R U . . .
H33B H 0.6940 0.5880 0.5440 0.143 Uiso 1 1 calc R U . . .
C342 C 0.2649(4) 0.3641(6) 0.2811(4) 0.098(3) Uani 1 1 d D U . . .
H34A H 0.2725 0.3396 0.2952 0.118 Uiso 1 1 calc R U . . .
H34B H 0.2675 0.3891 0.2956 0.118 Uiso 1 1 calc R U . . .
C201 C 0.5097(6) 0.2263(5) 0.3490(4) 0.104(3) Uani 1 1 d D U . . .
C49 C 0.8719(5) 0.4250(5) 0.3060(4) 0.151(4) Uani 1 1 d DG U . . .
C189 C 0.9082(6) 0.4369(5) 0.3249(3) 0.168(5) Uani 1 1 d G U . . .
H189 H 0.9147 0.4245 0.3463 0.202 Uiso 1 1 calc R U . . .
C217 C 0.9351(5) 0.4669(6) 0.3126(4) 0.180(6) Uani 1 1 d G U . . .
H217 H 0.9599 0.4751 0.3255 0.216 Uiso 1 1 calc R U . . .
C205 C 0.9256(6) 0.4851(5) 0.2813(5) 0.184(6) Uani 1 1 d G U . . .
H205 H 0.9439 0.5056 0.2729 0.221 Uiso 1 1 calc R U . . .
C109 C 0.8892(6) 0.4732(6) 0.2624(4) 0.184(6) Uani 1 1 d G U . . .
H109 H 0.8827 0.4856 0.2411 0.221 Uiso 1 1 calc R U . . .
C53 C 0.8624(5) 0.4431(6) 0.2747(4) 0.174(5) Uani 1 1 d G U . . .
H53 H 0.8376 0.4350 0.2618 0.209 Uiso 1 1 calc R U . . .
C361 C 0.2194(4) 0.3600(7) 0.2684(4) 0.117(5) Uani 1 1 d D U . . .
H36A H 0.2136 0.3795 0.2497 0.176 Uiso 1 1 calc R U . . .
H36B H 0.2009 0.3663 0.2866 0.176 Uiso 1 1 calc R U . . .
H36C H 0.2142 0.3314 0.2605 0.176 Uiso 1 1 calc R U . . .
C219 C 0.5757(5) 0.6024(7) 0.5730(4) 0.117(5) Uani 1 1 d D U . . .
H21C H 0.5564 0.6216 0.5606 0.175 Uiso 1 1 calc R U . . .
H21D H 0.5898 0.6170 0.5921 0.175 Uiso 1 1 calc R U . . .
H21E H 0.5595 0.5788 0.5812 0.175 Uiso 1 1 calc R U . . .
C356 C 0.6086(5) 0.5866(7) 0.5500(4) 0.115(4) Uani 1 1 d D U . . .
H35A H 0.6286 0.5681 0.5630 0.138 Uiso 1 1 calc R U . . .
H35B H 0.6249 0.6106 0.5419 0.138 Uiso 1 1 calc R U . . .
C27 C 0.4430(5) 0.4144(5) 0.2346(4) 0.091(3) Uani 1 1 d D U . . .
H27A H 0.4617 0.4028 0.2531 0.110 Uiso 1 1 calc R U . . .
H27B H 0.4607 0.4194 0.2152 0.110 Uiso 1 1 calc R U . . .
C95 C 0.2927(6) 0.2833(5) 0.2394(4) 0.117(5) Uani 1 1 d D U . . .
H95A H 0.2786 0.2613 0.2258 0.175 Uiso 1 1 calc R U . . .
H95B H 0.2786 0.2865 0.2606 0.175 Uiso 1 1 calc R U . . .
H95C H 0.3225 0.2757 0.2443 0.175 Uiso 1 1 calc R U . . .
C3 C 0.7332(6) 0.1916(5) 0.3316(5) 0.119(4) Uani 1 1 d D U . . .
H3 H 0.7147 0.1688 0.3351 0.143 Uiso 1 1 calc R U . . .
C185 C 0.8419(5) 0.2154(5) 0.2743(4) 0.155(4) Uani 1 1 d DG U . . .
C227 C 0.8328(5) 0.2138(5) 0.2397(4) 0.169(5) Uani 1 1 d G U . . .
H227 H 0.8131 0.2328 0.2293 0.203 Uiso 1 1 calc R U . . .
C7 C 0.8527(6) 0.1843(6) 0.2203(3) 0.181(6) Uani 1 1 d G U . . .
H7 H 0.8465 0.1833 0.1967 0.217 Uiso 1 1 calc R U . . .
C51 C 0.8816(6) 0.1565(5) 0.2355(5) 0.183(6) Uani 1 1 d G U . . .
H51 H 0.8951 0.1364 0.2223 0.219 Uiso 1 1 calc R U . . .
C115 C 0.8906(5) 0.1581(5) 0.2701(5) 0.177(6) Uani 1 1 d G U . . .
H115 H 0.9103 0.1391 0.2805 0.212 Uiso 1 1 calc R U . . .
C207 C 0.8707(6) 0.1875(6) 0.2895(4) 0.168(5) Uani 1 1 d G U . . .
H207 H 0.8769 0.1886 0.3131 0.202 Uiso 1 1 calc R U . . .
C231 C 0.6541(8) 0.6182(8) 0.4351(4) 0.142(7) Uani 1 1 d D U . . .
H23A H 0.6767 0.6084 0.4212 0.214 Uiso 1 1 d R U . . .
H23B H 0.6457 0.6465 0.4284 0.214 Uiso 1 1 d R U . . .
H23C H 0.6296 0.5995 0.4322 0.214 Uiso 1 1 d R U . . .
C352 C 0.2932(7) 0.4530(6) 0.2454(5) 0.126(6) Uani 1 1 d D U . . .
H35C H 0.2880 0.4774 0.2310 0.188 Uiso 1 1 calc R U . . .
H35D H 0.3224 0.4537 0.2552 0.188 Uiso 1 1 calc R U . . .
H35E H 0.2734 0.4532 0.2636 0.188 Uiso 1 1 calc R U . . .
C358 C 0.5645(9) 0.4935(8) 0.5577(6) 0.173(8) Uani 1 1 d D U . . .
H35F H 0.5718 0.4685 0.5449 0.260 Uiso 1 1 d R U . . .
H35G H 0.5443 0.4860 0.5744 0.260 Uiso 1 1 d R U . . .
H35H H 0.5902 0.5051 0.5690 0.260 Uiso 1 1 d R U . . .
C199 C 0.6700(6) 0.6182(6) 0.4719(4) 0.117(4) Uani 1 1 d D U . . .
H19A H 0.6475 0.6290 0.4860 0.140 Uiso 1 1 calc R U . . .
H19B H 0.6949 0.6369 0.4749 0.140 Uiso 1 1 calc R U . . .
C135 C 0.6269(7) 0.1643(8) 0.6067(6) 0.159(5) Uani 1 1 d D U . . .
H13A H 0.6549 0.1772 0.6036 0.191 Uiso 1 1 calc DR U . . .
H13B H 0.6263 0.1544 0.6302 0.191 Uiso 1 1 calc R U . . .
C141 C 0.5909(6) 0.2344(8) 0.6362(5) 0.159(5) Uani 1 1 d D U . . .
H14A H 0.5910 0.2157 0.6560 0.191 Uiso 1 1 calc R U . . .
H14B H 0.6189 0.2484 0.6365 0.191 Uiso 1 1 calc R U . . .
C261 C 0.6818(6) 0.2726(8) 0.5894(5) 0.173(5) Uani 1 1 d D U . . .
H26C H 0.6956 0.2988 0.5825 0.207 Uiso 1 1 calc R U . . .
H26D H 0.6589 0.2806 0.6041 0.207 Uiso 1 1 calc R U . . .
C243 C 0.4089(6) 0.2955(6) 0.1964(4) 0.127(6) Uani 1 1 d D U . . .
H24A H 0.3983 0.3032 0.1737 0.190 Uiso 1 1 calc R U . . .
H24B H 0.3850 0.2891 0.2102 0.190 Uiso 1 1 calc R U . . .
H24C H 0.4273 0.2709 0.1953 0.190 Uiso 1 1 calc R U . . .
C241 C 0.7243(8) 0.5317(7) 0.5409(6) 0.156(7) Uani 1 1 d D U . . .
H24D H 0.7368 0.5159 0.5229 0.233 Uiso 1 1 calc R U . . .
H24E H 0.6988 0.5174 0.5477 0.233 Uiso 1 1 calc R U . . .
H24F H 0.7448 0.5340 0.5602 0.233 Uiso 1 1 calc R U . . .
C129 C 0.5297(10) 0.0338(7) 0.3881(8) 0.181(5) Uani 1 1 d D U . . .
H12A H 0.5343 0.0451 0.4112 0.217 Uiso 1 1 calc R U . . .
H12B H 0.4986 0.0327 0.3837 0.217 Uiso 1 1 calc R U . . .
C123 C 0.4256(6) 0.4553(5) 0.2457(5) 0.126(6) Uani 1 1 d D U . . .
H12C H 0.4080 0.4676 0.2273 0.189 Uiso 1 1 calc R U . . .
H12D H 0.4490 0.4742 0.2521 0.189 Uiso 1 1 calc R U . . .
H12E H 0.4083 0.4508 0.2651 0.189 Uiso 1 1 calc R U . . .
C121 C 0.7867(6) 0.2304(5) 0.3159(5) 0.115(3) Uani 1 1 d D U . . .
N61 N 0.5851(4) 0.1653(4) 0.3656(3) 0.139(4) Uani 1 1 d G U . . .
C245 C 0.6053(4) 0.1796(4) 0.3954(2) 0.133(4) Uani 1 1 d G U . D .
H245 H 0.5946 0.1722 0.4164 0.159 Uiso 1 1 calc R U . . .
C63 C 0.6410(4) 0.2047(4) 0.3943(2) 0.126(4) Uani 1 1 d G U . D .
H63 H 0.6548 0.2144 0.4147 0.151 Uiso 1 1 calc R U . . .
C9 C 0.6567(4) 0.2155(4) 0.3636(3) 0.114(3) Uani 1 1 d DG U . D .
C265 C 0.6365(4) 0.2012(4) 0.3338(2) 0.119(4) Uani 1 1 d G U . D .
H265 H 0.6472 0.2086 0.3127 0.143 Uiso 1 1 calc R U . . .
C259 C 0.6008(4) 0.1761(4) 0.3348(2) 0.132(4) Uani 1 1 d G U . D .
H259 H 0.5870 0.1664 0.3145 0.158 Uiso 1 1 calc R U . . .
C69 C 0.6852(5) 0.1984(9) 0.5405(6) 0.159(5) Uani 1 1 d D U . . .
H69A H 0.6789 0.1765 0.5570 0.190 Uiso 1 1 calc R U . . .
H69B H 0.6763 0.1882 0.5176 0.190 Uiso 1 1 calc R U . . .
C287 C 0.6736(6) 0.2856(8) 0.5191(5) 0.154(5) Uani 1 1 d D U . . .
H28D H 0.6584 0.3123 0.5219 0.184 Uiso 1 1 calc R U . . .
H28E H 0.7042 0.2909 0.5238 0.184 Uiso 1 1 calc R U . . .
C239 C 0.5329(6) 0.1741(8) 0.5990(6) 0.158(5) Uani 1 1 d D U . . .
H23D H 0.5102 0.1950 0.6016 0.190 Uiso 1 1 calc R U . . .
H23E H 0.5270 0.1601 0.5771 0.190 Uiso 1 1 calc R U . . .
C255 C 0.7319(5) 0.2081(10) 0.5425(6) 0.178(8) Uani 1 1 d D U . . .
H25A H 0.7446 0.1979 0.5221 0.266 Uiso 1 1 calc R U . . .
H25B H 0.7455 0.1943 0.5623 0.266 Uiso 1 1 calc DR U . . .
H25C H 0.7360 0.2383 0.5444 0.266 Uiso 1 1 calc DR U . . .
C269 C 0.6669(6) 0.2721(9) 0.4836(5) 0.174(8) Uani 1 1 d D U . . .
H26E H 0.6885 0.2848 0.4701 0.261 Uiso 1 1 calc R U . . .
H26F H 0.6386 0.2810 0.4749 0.261 Uiso 1 1 calc R U . . .
H26G H 0.6690 0.2417 0.4823 0.261 Uiso 1 1 calc R U . . .
C35 C 0.6192(8) 0.1283(8) 0.5823(6) 0.180(8) Uani 1 1 d D U . . .
H35I H 0.6169 0.1390 0.5592 0.270 Uiso 1 1 calc R U . . .
H35J H 0.5929 0.1140 0.5873 0.270 Uiso 1 1 calc R U . . .
H35K H 0.6429 0.1086 0.5847 0.270 Uiso 1 1 calc R U . . .
C147 C 0.5576(8) 0.2667(9) 0.6396(7) 0.187(8) Uani 1 1 d D U . . .
H14C H 0.5319 0.2563 0.6272 0.280 Uiso 1 1 d R U . . .
H14D H 0.5671 0.2923 0.6290 0.280 Uiso 1 1 d R U . . .
H14E H 0.5514 0.2724 0.6630 0.280 Uiso 1 1 d R U . . .
C237 C 0.5293(8) 0.1420(9) 0.6262(7) 0.199(8) Uani 1 1 d D U . . .
H23F H 0.5498 0.1208 0.6200 0.299 Uiso 1 1 d R U . . .
H23G H 0.5009 0.1298 0.6254 0.299 Uiso 1 1 d R U . . .
H23H H 0.5368 0.1520 0.6490 0.299 Uiso 1 1 d R U . . .
C41 C 0.7138(6) 0.2488(8) 0.6104(6) 0.235(10) Uani 1 1 d D U . . .
H41A H 0.7384 0.2427 0.5973 0.353 Uiso 1 1 calc DR U . . .
H41B H 0.7012 0.2225 0.6177 0.353 Uiso 1 1 calc DR U . . .
H41C H 0.7229 0.2653 0.6303 0.353 Uiso 1 1 calc R U . . .
C77 C 0.4246(7) 0.1742(7) 0.3627(8) 0.164(5) Uani 1 1 d D U . . .
H77A H 0.4326 0.1965 0.3791 0.197 Uiso 1 1 calc R U . . .
H77B H 0.4330 0.1838 0.3404 0.197 Uiso 1 1 calc R U . . .
C331 C 0.4629(9) 0.1414(9) 0.4429(7) 0.191(9) Uani 1 1 d D U . . .
H33C H 0.4821 0.1632 0.4356 0.286 Uiso 1 1 calc R U . . .
H33D H 0.4771 0.1251 0.4610 0.286 Uiso 1 1 calc R U . . .
H33E H 0.4372 0.1542 0.4510 0.286 Uiso 1 1 calc R U . . .
C37 C 0.4512(9) 0.1136(8) 0.4141(7) 0.168(5) Uani 1 1 d D U . . .
H37A H 0.4208 0.1069 0.4157 0.202 Uiso 1 1 calc R U . . .
H37B H 0.4670 0.0872 0.4183 0.202 Uiso 1 1 calc R U . . .
C21 C 0.6019(10) 0.0699(8) 0.3566(7) 0.184(5) Uani 1 1 d D U . . .
H21F H 0.6084 0.0436 0.3449 0.220 Uiso 1 1 calc R U . . .
H21G H 0.6119 0.0936 0.3432 0.220 Uiso 1 1 calc R U . . .
C345 C 0.5263(10) 0.0499(8) 0.3214(7) 0.179(5) Uani 1 1 d D U . . .
H34C H 0.5365 0.0207 0.3203 0.215 Uiso 1 1 calc R U . . .
H34D H 0.4949 0.0495 0.3200 0.215 Uiso 1 1 calc DR U . . .
C177 C 0.4289(9) 0.0865(6) 0.3468(7) 0.172(5) Uani 1 1 d D U . . .
H17A H 0.4437 0.0593 0.3491 0.207 Uiso 1 1 calc R U . . .
H17B H 0.3998 0.0827 0.3543 0.207 Uiso 1 1 calc DR U . . .
C81 C 0.3774(7) 0.1703(7) 0.3612(8) 0.188(9) Uani 1 1 d D U . . .
H81A H 0.3653 0.1866 0.3422 0.282 Uiso 1 1 calc R U . . .
H81B H 0.3665 0.1807 0.3822 0.282 Uiso 1 1 calc R U . . .
H81C H 0.3695 0.1409 0.3582 0.282 Uiso 1 1 calc DR U . . .
C159 C 0.6228(11) 0.0703(9) 0.3912(8) 0.216(9) Uani 1 1 d D U . . .
H15A H 0.6370 0.0436 0.3958 0.324 Uiso 1 1 d R U . . .
H15B H 0.6018 0.0752 0.4080 0.324 Uiso 1 1 d R U . . .
H15C H 0.6438 0.0929 0.3923 0.324 Uiso 1 1 d R U . . .
C301 C 0.5421(11) 0.0745(9) 0.2925(8) 0.213(9) Uani 1 1 d D U . . .
H30A H 0.5730 0.0772 0.2952 0.319 Uiso 1 1 calc R U . . .
H30B H 0.5291 0.1022 0.2920 0.319 Uiso 1 1 calc R U . . .
H30C H 0.5345 0.0600 0.2713 0.319 Uiso 1 1 calc R U . . .
C167 C 0.5473(6) 0.5247(7) 0.5320(5) 0.134(4) Uani 1 1 d D U . . .
H16A H 0.5259 0.5421 0.5426 0.160 Uiso 1 1 calc R U . . .
H16B H 0.5326 0.5092 0.5132 0.160 Uiso 1 1 calc R U . . .
C337 C 0.5428(12) -0.0109(7) 0.3912(9) 0.225(10) Uani 1 1 d D U . . .
H33F H 0.5620 -0.0168 0.3732 0.338 Uiso 1 1 d R U . . .
H33G H 0.5177 -0.0288 0.3883 0.338 Uiso 1 1 d R U . . .
H33H H 0.5575 -0.0165 0.4131 0.338 Uiso 1 1 d R U . . .
C349 C 0.7639(7) 0.5818(7) 0.4579(6) 0.152(7) Uani 1 1 d D U . . .
H34E H 0.7534 0.6103 0.4543 0.228 Uiso 1 1 calc R U . . .
H34F H 0.7825 0.5743 0.4399 0.228 Uiso 1 1 calc R U . . .
H34G H 0.7799 0.5802 0.4797 0.228 Uiso 1 1 calc R U . . .
C173 C 0.7268(6) 0.5520(6) 0.4576(5) 0.122(4) Uani 1 1 d D U . . .
H17C H 0.7374 0.5241 0.4646 0.146 Uiso 1 1 calc R U . . .
H17D H 0.7146 0.5495 0.4342 0.146 Uiso 1 1 calc R U . . .
C79 C 0.5551(6) 0.6020(7) 0.4890(5) 0.131(4) Uani 1 1 d D U . . .
H79A H 0.5389 0.6194 0.5043 0.157 Uiso 1 1 calc R U . . .
H79B H 0.5753 0.6202 0.4777 0.157 Uiso 1 1 calc R U . . .
C175 C 0.5252(7) 0.5819(8) 0.4630(6) 0.166(8) Uani 1 1 d D U . . .
H17E H 0.5411 0.5634 0.4487 0.248 Uiso 1 1 calc R U . . .
H17F H 0.5111 0.6036 0.4490 0.248 Uiso 1 1 calc R U . . .
H17G H 0.5038 0.5657 0.4743 0.248 Uiso 1 1 calc R U . . .
C89 C 0.4265(11) 0.0990(9) 0.3105(7) 0.208(9) Uani 1 1 d D U . . .
H89A H 0.3967 0.1007 0.3023 0.311 Uiso 1 1 calc R U . . .
H89B H 0.4412 0.0783 0.2973 0.311 Uiso 1 1 calc DR U . . .
H89C H 0.4400 0.1263 0.3081 0.311 Uiso 1 1 calc R U . . .

loop_
_atom_site_aniso_label
_atom_site_aniso_U_11
_atom_site_aniso_U_22
_atom_site_aniso_U_33
_atom_site_aniso_U_23
_atom_site_aniso_U_13
_atom_site_aniso_U_12
Pt32 0.0676(3) 0.1294(6) 0.0474(3) -0.0006(3) 0.0020(2) -0.0034(3)
Pt58 0.0698(4) 0.1885(9) 0.0868(4) 0.0468(5) -0.0085(3) 0.0108(4)
Pt28 0.1280(6) 0.1168(6) 0.0786(4) -0.0260(4) -0.0017(4) -0.0163(5)
Pt90 0.1752(9) 0.1010(6) 0.1246(7) 0.0119(5) 0.0000(6) -0.0075(6)
P24 0.065(2) 0.125(3) 0.0502(16) 0.0055(18) 0.0069(14) 0.001(2)
P66 0.068(2) 0.146(4) 0.0499(17) 0.0037(19) -0.0016(15) -0.002(2)
P30 0.103(3) 0.113(3) 0.107(3) -0.038(3) 0.017(2) -0.018(3)
P92 0.092(3) 0.150(4) 0.102(3) -0.047(3) 0.004(2) -0.017(3)
P94 0.060(2) 0.265(7) 0.110(3) 0.080(4) -0.008(2) 0.005(3)
P52 0.090(3) 0.237(7) 0.107(3) 0.089(4) -0.002(3) 0.019(4)
P60 0.166(5) 0.090(4) 0.218(7) 0.007(4) -0.010(5) -0.012(4)
P88 0.224(7) 0.095(4) 0.178(6) 0.025(4) 0.035(5) 0.015(4)
O82 0.079(6) 0.089(7) 0.079(6) -0.008(5) -0.019(5) 0.013(5)
O106 0.059(4) 0.101(6) 0.049(4) -0.005(4) 0.001(3) -0.002(4)
O96 0.057(5) 0.138(8) 0.071(5) 0.017(6) -0.004(4) -0.002(6)
N68 0.054(5) 0.101(6) 0.047(4) 0.001(4) 0.003(4) -0.001(5)
N86 0.063(5) 0.104(6) 0.049(4) 0.001(4) -0.003(4) -0.007(5)
C240 0.064(6) 0.102(7) 0.059(5) -0.003(5) 0.000(5) 0.004(6)
C104 0.065(6) 0.107(7) 0.051(5) -0.010(5) -0.002(5) 0.000(6)
C16 0.060(5) 0.100(6) 0.047(4) -0.003(5) 0.004(4) 0.002(5)
C204 0.068(6) 0.105(7) 0.051(5) -0.002(5) -0.003(5) -0.003(6)
C210 0.065(6) 0.103(7) 0.053(5) -0.007(5) 0.002(5) -0.003(6)
N40 0.064(5) 0.108(6) 0.053(4) 0.002(5) 0.016(4) -0.001(5)
N98 0.069(5) 0.122(7) 0.043(4) 0.000(5) -0.003(4) 0.008(5)
N100 0.056(5) 0.114(6) 0.048(4) -0.004(4) 0.005(4) -0.002(5)
O12 0.147(9) 0.096(8) 0.087(7) 0.001(6) -0.016(7) 0.002(7)
C84 0.060(5) 0.098(6) 0.041(4) 0.003(4) 0.005(4) 0.002(5)
C1 0.062(5) 0.108(7) 0.048(5) -0.001(5) -0.004(4) 0.001(5)
C70 0.056(5) 0.101(6) 0.044(4) 0.000(4) 0.003(4) 0.001(5)
O64 0.113(7) 0.112(7) 0.069(5) -0.026(5) -0.024(5) -0.020(6)
O22 0.135(9) 0.145(10) 0.070(6) 0.009(6) -0.039(6) -0.029(8)
C108 0.061(5) 0.109(6) 0.056(5) 0.000(5) -0.001(4) 0.003(5)
O34 0.131(9) 0.101(8) 0.078(6) -0.013(6) -0.016(6) 0.006(6)
C118 0.064(5) 0.128(7) 0.065(5) 0.012(6) -0.010(5) -0.002(6)
O10 0.133(8) 0.148(9) 0.085(6) 0.013(6) -0.011(6) 0.001(7)
N54 0.111(7) 0.087(7) 0.092(6) -0.003(5) -0.038(6) -0.005(6)
N36 0.071(6) 0.147(8) 0.076(6) 0.018(6) -0.005(5) 0.025(6)
C234 0.073(6) 0.143(9) 0.070(6) 0.018(6) -0.016(5) 0.014(6)
C130 0.065(6) 0.134(8) 0.073(6) 0.016(6) -0.015(5) 0.017(6)
C238 0.064(5) 0.127(7) 0.063(5) 0.013(5) -0.006(5) 0.010(5)
C286 0.062(6) 0.136(8) 0.081(6) 0.017(6) -0.001(5) 0.011(6)
C334 0.071(6) 0.139(9) 0.085(7) 0.020(6) 0.000(6) 0.019(6)
C8 0.061(5) 0.124(6) 0.058(5) 0.005(5) -0.005(4) 0.018(5)
C14 0.056(5) 0.114(6) 0.058(5) 0.001(5) 0.008(4) 0.001(5)
C38 0.079(5) 0.121(6) 0.049(5) -0.002(5) 0.010(4) -0.011(5)
C26 0.060(5) 0.104(6) 0.046(4) -0.004(5) 0.001(4) -0.003(5)
C4 0.063(5) 0.102(7) 0.052(5) -0.009(5) 0.010(4) 0.001(5)
N44 0.119(7) 0.092(7) 0.065(5) -0.003(5) -0.023(5) 0.016(6)
C46 0.094(6) 0.130(7) 0.051(5) -0.006(5) 0.013(5) -0.025(6)
C120 0.110(8) 0.136(9) 0.062(6) -0.007(6) 0.015(6) -0.014(7)
C20 0.132(8) 0.141(9) 0.071(6) -0.016(6) 0.022(6) -0.012(8)
C48 0.135(8) 0.141(9) 0.065(6) -0.012(6) 0.021(6) -0.023(8)
C116 0.126(8) 0.130(9) 0.061(6) -0.008(6) 0.009(6) -0.034(7)
C122 0.110(7) 0.129(8) 0.057(6) 0.004(6) 0.009(6) -0.034(7)
N76 0.124(7) 0.102(7) 0.068(5) -0.018(5) -0.001(6) 0.003(6)
C268 0.126(8) 0.104(8) 0.074(6) -0.009(6) -0.012(6) 0.007(7)
C306 0.134(8) 0.106(8) 0.077(6) -0.003(6) -0.015(6) 0.012(7)
C222 0.115(7) 0.093(7) 0.082(6) -0.011(5) -0.018(6) 0.009(6)
C318 0.122(8) 0.098(8) 0.088(7) -0.009(6) -0.015(6) 0.007(7)
C228 0.125(8) 0.103(8) 0.081(6) -0.012(6) -0.002(6) 0.012(7)
C148 0.067(5) 0.103(6) 0.058(5) -0.001(5) -0.007(4) -0.002(5)
C74 0.077(6) 0.100(7) 0.056(5) -0.006(5) -0.009(5) 0.007(6)
C232 0.076(6) 0.106(6) 0.062(5) -0.013(5) -0.013(5) 0.000(5)
C78 0.067(6) 0.107(7) 0.055(5) -0.010(5) -0.013(5) -0.002(6)
C230 0.058(5) 0.115(6) 0.057(5) 0.000(5) -0.010(4) -0.006(5)
C200 0.058(5) 0.105(7) 0.057(5) -0.001(5) -0.003(5) -0.003(5)
C216 0.072(6) 0.112(7) 0.072(6) -0.001(6) 0.016(5) -0.001(6)
C146 0.071(5) 0.128(7) 0.048(4) 0.007(5) 0.000(4) 0.000(5)
C174 0.080(6) 0.139(8) 0.053(5) 0.010(6) -0.007(5) 0.002(6)
C224 0.068(5) 0.130(7) 0.050(5) 0.010(5) -0.004(4) 0.004(5)
C212 0.084(7) 0.146(8) 0.058(6) -0.008(6) -0.010(6) -0.012(7)
C164 0.074(5) 0.112(6) 0.057(5) -0.009(5) 0.018(4) -0.007(5)
C220 0.061(5) 0.102(6) 0.054(5) 0.002(5) -0.002(4) -0.004(5)
C124 0.072(6) 0.092(7) 0.061(5) -0.001(5) -0.004(5) -0.012(6)
C144 0.082(6) 0.097(6) 0.063(5) -0.002(5) -0.001(5) -0.005(5)
C56 0.074(6) 0.098(7) 0.051(5) -0.013(5) 0.001(5) -0.008(6)
C42 0.060(5) 0.092(6) 0.044(4) -0.009(4) 0.004(4) -0.003(5)
C202 0.057(5) 0.093(6) 0.051(5) -0.004(5) -0.002(4) -0.001(5)
C156 0.069(5) 0.109(6) 0.059(5) 0.002(5) 0.015(4) 0.005(5)
C194 0.113(7) 0.091(6) 0.089(6) -0.005(6) -0.025(6) 0.001(6)
C226 0.125(7) 0.096(7) 0.071(5) -0.008(5) -0.028(5) 0.011(6)
N126 0.101(7) 0.119(8) 0.099(7) -0.013(6) -0.034(6) 0.015(6)
C160 0.066(5) 0.120(6) 0.072(5) 0.004(5) 0.012(5) 0.004(5)
C198 0.135(7) 0.096(6) 0.080(6) -0.005(5) -0.023(6) 0.013(6)
C168 0.127(7) 0.095(7) 0.102(6) -0.012(6) -0.034(6) 0.018(6)
C180 0.122(7) 0.123(7) 0.131(7) -0.031(7) -0.028(6) 0.025(6)
C192 0.060(5) 0.118(7) 0.062(5) 0.003(5) -0.004(5) 0.004(6)
C136 0.128(8) 0.101(7) 0.072(6) -0.012(6) -0.020(6) 0.004(7)
C128 0.123(8) 0.098(7) 0.069(6) -0.005(6) -0.015(6) 0.011(7)
C178 0.065(6) 0.112(7) 0.052(5) 0.008(5) 0.004(5) 0.018(6)
C132 0.101(7) 0.121(7) 0.098(6) 0.001(6) -0.037(6) 0.006(6)
C154 0.070(6) 0.147(8) 0.095(6) 0.012(6) 0.015(5) 0.006(6)
C152 0.081(7) 0.162(9) 0.116(8) 0.022(8) 0.008(7) 0.006(7)
C162 0.084(7) 0.170(10) 0.132(9) 0.029(8) 0.011(7) 0.011(8)
C184 0.088(8) 0.177(10) 0.141(9) 0.027(8) 0.023(7) 0.018(8)
C260 0.085(7) 0.170(10) 0.130(9) 0.016(8) 0.031(7) 0.023(8)
C254 0.079(7) 0.161(9) 0.115(8) 0.010(8) 0.025(6) 0.008(7)
C282 0.084(9) 0.145(12) 0.057(7) 0.008(8) 0.012(6) 0.013(9)
C270 0.122(7) 0.112(7) 0.105(7) 0.007(6) -0.045(6) -0.004(6)
C308 0.112(6) 0.094(6) 0.081(6) -0.006(5) -0.019(5) 0.003(6)
C280 0.101(7) 0.127(7) 0.110(7) -0.016(6) -0.031(6) 0.015(6)
C346 0.117(7) 0.091(6) 0.068(5) -0.001(5) -0.018(5) 0.008(6)
C290 0.081(6) 0.115(7) 0.069(6) -0.005(6) 0.018(5) -0.004(6)
C264 0.081(6) 0.127(8) 0.047(5) 0.011(6) -0.001(5) -0.007(6)
C348 0.119(7) 0.099(7) 0.101(7) 0.002(6) -0.040(6) -0.004(6)
C252 0.098(7) 0.129(8) 0.096(7) -0.005(7) -0.039(6) 0.005(7)
N244 0.115(7) 0.091(7) 0.099(7) -0.020(6) -0.029(6) 0.024(6)
C324 0.124(8) 0.102(8) 0.120(8) 0.001(7) -0.024(7) 0.001(7)
C300 0.064(6) 0.118(7) 0.063(5) -0.007(6) 0.004(5) 0.013(6)
C322 0.095(6) 0.111(7) 0.068(6) -0.017(6) -0.015(5) -0.004(6)
C310 0.088(7) 0.148(9) 0.075(7) -0.003(7) 0.002(6) 0.020(7)
C274 0.116(8) 0.095(7) 0.107(8) 0.000(7) -0.013(7) 0.004(7)
C250 0.074(6) 0.139(8) 0.055(5) 0.002(6) -0.003(5) 0.000(6)
C328 0.071(7) 0.147(8) 0.067(6) -0.001(6) 0.011(6) 0.016(7)
C248 0.096(7) 0.130(8) 0.105(7) -0.013(7) -0.025(6) 0.010(7)
C296 0.123(8) 0.104(8) 0.127(8) -0.026(7) -0.028(7) 0.021(8)
C330 0.114(8) 0.131(9) 0.112(8) -0.044(7) 0.008(7) -0.009(8)
C342 0.057(6) 0.164(9) 0.073(6) 0.009(7) -0.001(5) -0.016(7)
C201 0.114(7) 0.116(7) 0.079(6) 0.008(6) -0.009(6) -0.006(7)
C49 0.168(9) 0.136(8) 0.141(8) 0.027(7) -0.052(7) -0.020(7)
C189 0.184(11) 0.149(10) 0.165(10) 0.036(9) -0.045(9) -0.034(9)
C217 0.196(12) 0.162(11) 0.176(11) 0.041(9) -0.046(10) -0.038(10)
C205 0.203(12) 0.167(11) 0.178(11) 0.046(10) -0.043(10) -0.044(10)
C109 0.201(12) 0.171(11) 0.175(11) 0.049(10) -0.046(10) -0.036(10)
C53 0.195(11) 0.157(10) 0.165(10) 0.042(9) -0.048(9) -0.031(9)
C361 0.078(9) 0.191(15) 0.083(9) 0.009(10) 0.009(8) -0.002(10)
C219 0.083(9) 0.151(13) 0.116(11) -0.065(10) 0.011(9) -0.004(10)
C356 0.087(7) 0.155(9) 0.101(7) -0.045(7) 0.004(7) -0.009(7)
C27 0.079(7) 0.132(8) 0.064(6) 0.011(6) 0.012(6) 0.001(7)
C95 0.125(12) 0.132(13) 0.089(10) 0.003(9) -0.024(9) -0.008(11)
C3 0.132(8) 0.102(8) 0.119(8) -0.017(7) -0.032(7) 0.017(8)
C185 0.151(9) 0.141(8) 0.170(9) -0.045(8) -0.025(8) 0.034(7)
C227 0.169(10) 0.150(10) 0.185(11) -0.052(9) -0.018(10) 0.039(9)
C7 0.183(11) 0.157(11) 0.200(12) -0.049(10) -0.014(10) 0.035(9)
C51 0.184(11) 0.155(11) 0.206(12) -0.048(10) -0.011(11) 0.040(9)
C115 0.179(11) 0.147(11) 0.201(12) -0.043(10) -0.017(10) 0.044(9)
C207 0.167(10) 0.142(10) 0.191(11) -0.045(9) -0.027(10) 0.038(9)
C231 0.158(15) 0.151(15) 0.117(12) -0.003(12) -0.005(12) -0.009(13)
C352 0.138(13) 0.133(14) 0.105(11) 0.004(10) -0.007(10) -0.001(12)
C358 0.189(17) 0.207(18) 0.127(14) 0.006(14) 0.039(13) -0.041(15)
C199 0.110(8) 0.127(8) 0.113(8) -0.019(8) 0.011(7) -0.013(8)
C135 0.107(8) 0.248(11) 0.122(9) 0.081(9) -0.004(8) 0.027(9)
C141 0.112(8) 0.248(11) 0.117(8) 0.083(9) -0.004(8) 0.010(8)
C261 0.096(8) 0.292(11) 0.129(9) 0.061(9) -0.006(7) -0.015(9)
C243 0.134(13) 0.166(15) 0.082(10) -0.010(10) 0.021(9) 0.014(12)
C241 0.169(15) 0.161(16) 0.132(14) -0.007(13) -0.030(13) 0.006(14)
C129 0.239(11) 0.106(9) 0.200(10) 0.046(9) 0.037(10) 0.022(9)
C123 0.129(13) 0.117(13) 0.128(12) 0.020(11) -0.025(11) -0.026(11)
C121 0.116(7) 0.108(7) 0.117(7) -0.024(6) -0.029(6) 0.022(6)
N61 0.215(10) 0.110(8) 0.089(7) -0.001(7) -0.007(8) 0.025(8)
C245 0.194(11) 0.112(9) 0.091(7) -0.002(7) -0.007(8) 0.006(8)
C63 0.175(10) 0.109(8) 0.091(7) 0.000(7) -0.012(8) 0.009(8)
C9 0.156(8) 0.097(7) 0.087(6) 0.001(6) -0.012(6) 0.008(6)
C265 0.167(10) 0.101(8) 0.087(7) 0.002(7) -0.005(7) 0.010(7)
C259 0.189(11) 0.110(9) 0.094(7) -0.004(7) -0.009(8) 0.015(8)
C69 0.076(7) 0.271(11) 0.128(8) 0.072(9) 0.001(7) 0.021(8)
C287 0.063(7) 0.273(11) 0.123(8) 0.072(9) -0.008(7) -0.005(8)
C239 0.094(8) 0.248(11) 0.133(8) 0.105(8) 0.010(7) 0.020(8)
C255 0.094(12) 0.275(19) 0.164(15) 0.066(15) 0.009(12) 0.032(14)
C269 0.066(10) 0.31(2) 0.144(14) 0.068(15) 0.004(10) 0.011(13)
C35 0.136(14) 0.26(2) 0.143(15) 0.076(15) 0.007(13) 0.057(15)
C147 0.141(14) 0.263(18) 0.155(15) 0.059(15) 0.000(13) 0.027(11)
C237 0.135(14) 0.279(19) 0.185(16) 0.133(15) 0.020(13) 0.029(15)
C41 0.190(17) 0.31(2) 0.204(18) 0.058(16) -0.028(14) 0.061(15)
C77 0.166(10) 0.095(8) 0.228(11) 0.013(9) -0.015(10) -0.001(9)
C331 0.165(16) 0.179(18) 0.233(19) -0.008(16) 0.059(16) -0.004(15)
C37 0.167(10) 0.110(9) 0.228(11) -0.002(9) 0.004(10) -0.013(9)
C21 0.240(11) 0.119(9) 0.193(11) 0.012(9) 0.028(10) 0.021(10)
C345 0.233(11) 0.113(9) 0.193(11) 0.027(9) 0.022(10) 0.009(9)
C177 0.195(10) 0.101(9) 0.219(11) 0.007(9) -0.013(10) -0.006(9)
C81 0.178(17) 0.130(15) 0.254(19) 0.010(15) -0.007(17) 0.013(15)
C159 0.26(2) 0.145(16) 0.24(2) 0.000(17) -0.001(19) 0.052(16)
C301 0.26(2) 0.156(17) 0.221(19) 0.024(16) 0.031(18) -0.020(17)
C167 0.110(8) 0.165(10) 0.127(8) -0.028(8) 0.011(8) -0.019(8)
C337 0.29(2) 0.151(16) 0.241(19) 0.046(16) 0.025(18) 0.028(17)
C349 0.136(14) 0.161(15) 0.162(15) -0.054(13) 0.031(12) -0.035(12)
C173 0.113(8) 0.122(8) 0.133(8) -0.027(8) 0.029(7) -0.018(7)
C79 0.106(8) 0.160(9) 0.126(8) -0.041(8) -0.009(7) 0.011(8)
C175 0.137(14) 0.190(17) 0.165(15) -0.032(14) -0.035(13) 0.012(14)
C89 0.239(19) 0.145(16) 0.24(2) -0.007(17) 0.024(19) 0.013(16)

loop_
_atom_type_symbol
_atom_type_description
_atom_type_scat_dispersion_real
_atom_type_scat_dispersion_imag
_atom_type_scat_source
C C 0.0033 0.0016 'International Tables Vol C Tables 4.2.6.8 and 6.1.1.4'
H H 0.0000 0.0000 'International Tables Vol C Tables 4.2.6.8 and 6.1.1.4'
N N 0.0061 0.0033 'International Tables Vol C Tables 4.2.6.8 and 6.1.1.4'
O O 0.0106 0.0060 'International Tables Vol C Tables 4.2.6.8 and 6.1.1.4'
P P 0.1023 0.0942 'International Tables Vol C Tables 4.2.6.8 and 6.1.1.4'
Pt Pt -1.7033 8.3905 'International Tables Vol C Tables 4.2.6.8 and 6.1.1.4'

loop_
_geom_angle_atom_site_label_1
_geom_angle_atom_site_label_2
_geom_angle_atom_site_label_3
_geom_angle
_geom_angle_site_symmetry_1
_geom_angle_site_symmetry_3
_geom_angle_publ_flag
P66 Pt32 P24 99.23(13) . . ?
O106 Pt32 P24 86.5(2) . . ?
O106 Pt32 P66 167.9(3) . . ?
O106 Pt32 N86 82.0(3) . . ?
N86 Pt32 P24 168.2(2) . . ?
N86 Pt32 P66 92.6(2) . . ?
P52 Pt58 P94 96.97(19) . . ?
O96 Pt58 P94 90.8(3) . . ?
O96 Pt58 P52 172.2(3) . . ?
N36 Pt58 P94 170.8(3) . . ?
N36 Pt58 P52 92.1(3) . . ?
N36 Pt58 O96 80.1(4) . . ?
P30 Pt28 P92 96.85(18) . . ?
O64 Pt28 P30 171.5(4) . . ?
O64 Pt28 P92 89.8(4) . . ?
O64 Pt28 N76 80.5(4) . . ?
N76 Pt28 P30 93.0(3) . . ?
N76 Pt28 P92 170.1(3) . . ?
P88 Pt90 P60 96.5(3) . . ?
O10 Pt90 P60 90.2(4) . . ?
O10 Pt90 P88 173.0(5) . . ?
N61 Pt90 P60 167.7(4) . . ?
N61 Pt90 P88 95.6(4) . . ?
N61 Pt90 O10 77.6(5) . . ?
C264 P24 Pt32 123.6(4) . . ?
C328 P24 Pt32 108.6(5) . . ?
C328 P24 C264 106.3(7) . . ?
C27 P24 Pt32 106.2(5) . . ?
C27 P24 C264 105.7(7) . . ?
C27 P24 C328 105.1(7) . . ?
C212 P66 Pt32 109.5(5) . . ?
C310 P66 Pt32 119.9(6) . . ?
C310 P66 C212 106.7(7) . . ?
C310 P66 C342 104.3(8) . . ?
C342 P66 Pt32 111.3(4) . . ?
C342 P66 C212 104.0(8) . . ?
C330 P30 Pt28 114.7(7) . . ?
C199 P30 Pt28 115.4(7) . . ?
C199 P30 C330 105.0(8) . . ?
C199 P30 C173 104.5(10) . . ?
C173 P30 Pt28 112.0(6) . . ?
C173 P30 C330 104.1(9) . . ?
C356 P92 Pt28 117.7(5) . . ?
C356 P92 C167 104.5(10) . . ?
C356 P92 C79 102.9(9) . . ?
C167 P92 Pt28 110.1(8) . . ?
C167 P92 C79 107.1(10) . . ?
C79 P92 Pt28 113.6(7) . . ?
C261 P94 Pt58 113.5(7) . . ?
C261 P94 C69 108.6(10) . . ?
C69 P94 Pt58 115.9(7) . . ?
C287 P94 Pt58 114.3(6) . . ?
C287 P94 C261 98.8(11) . . ?
C287 P94 C69 104.1(10) . . ?
C135 P52 Pt58 120.3(7) . . ?
C135 P52 C141 98.6(10) . . ?
C135 P52 C239 107.5(11) . . ?
C141 P52 Pt58 110.6(8) . . ?
C239 P52 Pt58 111.1(6) . . ?
C239 P52 C141 107.5(11) . . ?
C77 P60 Pt90 108.6(8) . . ?
C37 P60 Pt90 108.8(11) . . ?
C37 P60 C77 110.0(15) . . ?
C37 P60 C177 109.5(13) . . ?
C177 P60 Pt90 120.0(10) . . ?
C177 P60 C77 99.3(12) . . ?
C129 P88 Pt90 122.2(10) . . ?
C129 P88 C21 109.8(14) . . ?
C129 P88 C345 96.2(13) . . ?
C21 P88 Pt90 112.5(10) . . ?
C21 P88 C345 98.5(14) . . ?
C345 P88 Pt90 114.1(9) . . ?
C4 O106 Pt32 119.4(8) . . ?
C118 O96 Pt58 117.4(9) . . ?
C108 N68 C70 105.6(9) . . ?
C240 N86 Pt32 120.6(4) . . ?
C240 N86 C210 120.0 . . ?
C210 N86 Pt32 119.3(4) . . ?
N86 C240 H240 120.0 . . ?
N86 C240 C104 120.0 . . ?
C104 C240 H240 120.0 . . ?
C240 C104 H104 120.0 . . ?
C16 C104 C240 120.0 . . ?
C16 C104 H104 120.0 . . ?
C104 C16 C84 117.3(7) . . ?
C204 C16 C104 120.0 . . ?
C204 C16 C84 122.7(7) . . ?
C16 C204 H204 120.0 . . ?
C16 C204 C210 120.0 . . ?
C210 C204 H204 120.0 . . ?
N86 C210 H210 120.0 . . ?
C204 C210 N86 120.0 . . ?
C204 C210 H210 120.0 . . ?
C156 N40 C164 105.5(9) . . ?
C224 N98 C146 110.1(9) . . ?
C14 N100 C26 109.6(9) . . ?
C70 C84 C16 116.8(8) . . ?
C26 C84 C16 115.8(8) . . ?
C26 C84 C70 127.4(9) . . ?
C26 C1 H1 126.7 . . ?
C192 C1 H1 126.7 . . ?
C192 C1 C26 106.7(10) . . ?
N68 C70 C84 125.2(9) . . ?
N68 C70 C178 110.7(9) . . ?
C84 C70 C178 124.0(9) . . ?
C322 O64 Pt28 122.2(11) . . ?
N68 C108 C8 125.2(10) . . ?
N68 C108 C300 110.6(9) . . ?
C8 C108 C300 124.2(11) . . ?
O96 C118 C230 115.1(13) . . ?
O22 C118 O96 123.1(14) . . ?
O22 C118 C230 121.7(17) . . ?
C201 O10 Pt90 116.6(11) . . ?
C194 N54 C348 109.2(13) . . ?
C234 N36 Pt58 116.7(5) . . ?
C234 N36 C334 120.0 . . ?
C334 N36 Pt58 121.6(5) . . ?
N36 C234 H234 120.0 . . ?
C130 C234 N36 120.0 . . ?
C130 C234 H234 120.0 . . ?
C234 C130 H130 120.0 . . ?
C234 C130 C238 120.0 . . ?
C238 C130 H130 120.0 . . ?
C130 C238 C8 120.2(9) . . ?
C286 C238 C130 120.0 . . ?
C286 C238 C8 119.7(9) . . ?
C238 C286 H286 120.0 . . ?
C334 C286 C238 120.0 . . ?
C334 C286 H286 120.0 . . ?
N36 C334 H334 120.0 . . ?
C286 C334 N36 120.0 . . ?
C286 C334 H334 120.0 . . ?
C108 C8 C238 116.0(9) . . ?
C108 C8 C224 126.3(10) . . ?
C224 C8 C238 117.2(9) . . ?
N100 C14 C160 125.4(10) . . ?
N100 C14 C192 107.9(9) . . ?
C192 C14 C160 126.8(11) . . ?
C146 C38 C46 116.9(10) . . ?
C164 C38 C46 118.2(10) . . ?
C164 C38 C146 124.1(9) . . ?
C84 C26 N100 125.2(10) . . ?
C84 C26 C1 128.4(10) . . ?
C1 C26 N100 106.0(9) . . ?
O82 C4 O106 125.2(13) . . ?
O82 C4 C42 122.5(11) . . ?
O106 C4 C42 112.0(12) . . ?
C346 N44 C226 102.5(13) . . ?
C120 C46 C38 119.8(9) . . ?
C120 C46 C122 120.0 . . ?
C122 C46 C38 120.2(9) . . ?
C46 C120 H120 120.0 . . ?
C20 C120 C46 120.0 . . ?
C20 C120 H120 120.0 . . ?
C120 C20 H20 120.0 . . ?
C120 C20 C48 120.0 . . ?
C48 C20 H20 120.0 . . ?
C20 C48 H48 120.0 . . ?
C116 C48 C20 120.0 . . ?
C116 C48 H48 120.0 . . ?
C48 C116 H116 120.0 . . ?
C122 C116 C48 120.0 . . ?
C122 C116 H116 120.0 . . ?
C46 C122 H122 120.0 . . ?
C116 C122 C46 120.0 . . ?
C116 C122 H122 120.0 . . ?
C268 N76 Pt28 120.1(5) . . ?
C268 N76 C228 120.0 . . ?
C228 N76 Pt28 119.7(5) . . ?
N76 C268 H268 120.0 . . ?
N76 C268 C306 120.0 . . ?
C306 C268 H268 120.0 . . ?
C268 C306 H306 120.0 . . ?
C222 C306 C268 120.0 . . ?
C222 C306 H306 120.0 . . ?
C306 C222 C318 120.0 . . ?
C306 C222 C308 120.2(9) . . ?
C318 C222 C308 119.8(9) . . ?
C222 C318 H318 120.0 . . ?
C222 C318 C228 120.0 . . ?
C228 C318 H318 120.0 . . ?
N76 C228 H228 120.0 . . ?
C318 C228 N76 120.0 . . ?
C318 C228 H228 120.0 . . ?
C74 C148 C200 120.0 . . ?
C74 C148 C220 121.0(6) . . ?
C200 C148 C220 118.9(6) . . ?
C148 C74 H74 120.0 . . ?
C232 C74 C148 120.0 . . ?
C232 C74 H74 120.0 . . ?
C74 C232 C78 120.0 . . ?
C74 C232 C322 117.3(8) . . ?
C78 C232 C322 122.7(8) . . ?
C232 C78 H78 120.0 . . ?
C232 C78 C230 120.0 . . ?
C230 C78 H78 120.0 . . ?
C78 C230 C118 117.2(9) . . ?
C78 C230 C200 120.0 . . ?
C200 C230 C118 122.7(9) . . ?
C148 C200 H200 120.0 . . ?
C230 C200 C148 120.0 . . ?
C230 C200 H200 120.0 . . ?
C156 C216 H216 126.6 . . ?
C290 C216 H216 126.6 . . ?
C290 C216 C156 106.9(11) . . ?
N98 C146 C38 127.9(9) . . ?
N98 C146 C174 107.3(10) . . ?
C38 C146 C174 124.7(10) . . ?
C146 C174 H174 127.5 . . ?
C250 C174 C146 105.0(10) . . ?
C250 C174 H174 127.5 . . ?
N98 C224 C8 125.7(10) . . ?
N98 C224 C250 107.6(10) . . ?
C250 C224 C8 126.8(11) . . ?
P66 C212 H21A 109.3 . . ?
P66 C212 H21B 109.3 . . ?
H21A C212 H21B 108.0 . . ?
C95 C212 P66 111.4(10) . . ?
C95 C212 H21A 109.3 . . ?
C95 C212 H21B 109.3 . . ?
N40 C164 C38 127.0(10) . . ?
N40 C164 C290 110.6(10) . . ?
C38 C164 C290 122.4(11) . . ?
C124 C220 C148 120.2(6) . . ?
C124 C220 C202 120.0 . . ?
C202 C220 C148 119.7(6) . . ?
C220 C124 H124 120.0 . . ?
C144 C124 C220 120.0 . . ?
C144 C124 H124 120.0 . . ?
C124 C144 C201 119.8(8) . . ?
C56 C144 C124 120.0 . . ?
C56 C144 C201 120.1(8) . . ?
C144 C56 H56 120.0 . . ?
C144 C56 C42 120.0 . . ?
C42 C56 H56 120.0 . . ?
C56 C42 C4 122.2(8) . . ?
C56 C42 C202 120.0 . . ?
C202 C42 C4 117.6(7) . . ?
C220 C202 H202 120.0 . . ?
C42 C202 C220 120.0 . . ?
C42 C202 H202 120.0 . . ?
N40 C156 C216 111.2(10) . . ?
N40 C156 C160 125.2(10) . . ?
C160 C156 C216 123.5(12) . . ?
N54 C194 C308 126.1(14) . . ?
N54 C194 C274 108.6(15) . . ?
C274 C194 C308 125.0(16) . . ?
C198 C226 N44 122.2(15) . . ?
C136 C226 N44 113.2(13) . . ?
C136 C226 C198 124.6(16) . . ?
C132 N126 C280 105.9(15) . . ?
C14 C160 C154 117.2(10) . . ?
C156 C160 C14 125.1(10) . . ?
C156 C160 C154 116.7(10) . . ?
C226 C198 C9 118.0(14) . . ?
C168 C198 C226 124.8(14) . . ?
C168 C198 C9 117.1(14) . . ?
C198 C168 N244 128.1(14) . . ?
C198 C168 C3 125.5(18) . . ?
C3 C168 N244 106.4(15) . . ?
C280 C180 C185 109.5(16) . . ?
C121 C180 C280 128.4(15) . . ?
C121 C180 C185 122.0(17) . . ?
C1 C192 C14 109.5(10) . . ?
C1 C192 H192 125.2 . . ?
C14 C192 H192 125.2 . . ?
C226 C136 H136 127.2 . . ?
C226 C136 C128 105.6(15) . . ?
C128 C136 H136 127.2 . . ?
C136 C128 H128 126.5 . . ?
C136 C128 C346 107.1(14) . . ?
C346 C128 H128 126.5 . . ?
C70 C178 H178 127.1 . . ?
C300 C178 C70 105.9(10) . . ?
C300 C178 H178 127.1 . . ?
N126 C132 C270 124.6(16) . . ?
N126 C132 C252 112.1(16) . . ?
C270 C132 C252 123.0(18) . . ?
C152 C154 C160 118.6(10) . . ?
C152 C154 C254 120.0 . . ?
C254 C154 C160 121.4(10) . . ?
C154 C152 H152 120.0 . . ?
C154 C152 C162 120.0 . . ?
C162 C152 H152 120.0 . . ?
C152 C162 H162 120.0 . . ?
C152 C162 C184 120.0 . . ?
C184 C162 H162 120.0 . . ?
C162 C184 H184 120.0 . . ?
C260 C184 C162 120.0 . . ?
C260 C184 H184 120.0 . . ?
C184 C260 H260 120.0 . . ?
C254 C260 C184 120.0 . . ?
C254 C260 H260 120.0 . . ?
C154 C254 H254 120.0 . . ?
C260 C254 C154 120.0 . . ?
C260 C254 H254 120.0 . . ?
H28A C282 H28B 109.5 . . ?
H28A C282 H28C 109.5 . . ?
H28B C282 H28C 109.5 . . ?
C264 C282 H28A 109.5 . . ?
C264 C282 H28B 109.5 . . ?
C264 C282 H28C 109.5 . . ?
C132 C270 C49 115.5(16) . . ?
C348 C270 C132 126.5(15) . . ?
C348 C270 C49 117.7(16) . . ?
C194 C308 C222 116.8(13) . . ?
C346 C308 C222 117.6(13) . . ?
C346 C308 C194 125.5(13) . . ?
N126 C280 C180 122.7(16) . . ?
N126 C280 C248 107.9(16) . . ?
C180 C280 C248 129.4(18) . . ?
N44 C346 C128 111.5(13) . . ?
N44 C346 C308 125.7(14) . . ?
C308 C346 C128 122.5(15) . . ?
C216 C290 C164 105.6(11) . . ?
C216 C290 H290 127.2 . . ?
C164 C290 H290 127.2 . . ?
P24 C264 H26A 109.1 . . ?
P24 C264 H26B 109.1 . . ?
C282 C264 P24 112.5(10) . . ?
C282 C264 H26A 109.1 . . ?
C282 C264 H26B 109.1 . . ?
H26A C264 H26B 107.8 . . ?
N54 C348 C270 125.1(15) . . ?
N54 C348 C324 107.2(16) . . ?
C270 C348 C324 127.6(18) . . ?
C132 C252 H252 128.3 . . ?
C248 C252 C132 103.4(16) . . ?
C248 C252 H252 128.3 . . ?
C121 N244 C168 106.5(14) . . ?
C348 C324 H324 125.7 . . ?
C274 C324 C348 108.5(17) . . ?
C274 C324 H324 125.7 . . ?
C108 C300 H300 126.5 . . ?
C178 C300 C108 107.0(10) . . ?
C178 C300 H300 126.5 . . ?
O12 C322 O64 121.9(16) . . ?
O12 C322 C232 124.3(12) . . ?
O64 C322 C232 113.6(13) . . ?
P66 C310 H31A 109.2 . . ?
P66 C310 H31B 109.2 . . ?
H31A C310 H31B 107.9 . . ?
C352 C310 P66 112.2(12) . . ?
C352 C310 H31A 109.2 . . ?
C352 C310 H31B 109.2 . . ?
C194 C274 H274 126.9 . . ?
C324 C274 C194 106.2(16) . . ?
C324 C274 H274 126.9 . . ?
C174 C250 C224 109.8(11) . . ?
C174 C250 H250 125.1 . . ?
C224 C250 H250 125.1 . . ?
P24 C328 H32A 108.0 . . ?
P24 C328 H32B 108.0 . . ?
H32A C328 H32B 107.3 . . ?
C243 C328 P24 117.0(12) . . ?
C243 C328 H32A 108.0 . . ?
C243 C328 H32B 108.0 . . ?
C280 C248 H248 124.7 . . ?
C252 C248 C280 110.6(17) . . ?
C252 C248 H248 124.7 . . ?
C3 C296 H296 128.1 . . ?
C3 C296 C121 103.9(16) . . ?
C121 C296 H296 128.1 . . ?
P30 C330 H33A 110.4 . . ?
P30 C330 H33B 110.4 . . ?
H33A C330 H33B 108.6 . . ?
C241 C330 P30 106.7(13) . . ?
C241 C330 H33A 110.4 . . ?
C241 C330 H33B 110.4 . . ?
P66 C342 H34A 108.5 . . ?
P66 C342 H34B 108.5 . . ?
H34A C342 H34B 107.5 . . ?
C361 C342 P66 114.9(11) . . ?
C361 C342 H34A 108.5 . . ?
C361 C342 H34B 108.5 . . ?
O34 C201 O10 127.1(15) . . ?
O34 C201 C144 120.3(14) . . ?
O10 C201 C144 112.5(14) . . ?
C189 C49 C270 120.8(12) . . ?
C189 C49 C53 120.0 . . ?
C53 C49 C270 119.2(12) . . ?
C49 C189 H189 120.0 . . ?
C217 C189 C49 120.0 . . ?
C217 C189 H189 120.0 . . ?
C189 C217 H217 120.0 . . ?
C189 C217 C205 120.0 . . ?
C205 C217 H217 120.0 . . ?
C217 C205 H205 120.0 . . ?
C109 C205 C217 120.0 . . ?
C109 C205 H205 120.0 . . ?
C205 C109 H109 120.0 . . ?
C205 C109 C53 120.0 . . ?
C53 C109 H109 120.0 . . ?
C49 C53 H53 120.0 . . ?
C109 C53 C49 120.0 . . ?
C109 C53 H53 120.0 . . ?
C342 C361 H36A 109.5 . . ?
C342 C361 H36B 109.5 . . ?
C342 C361 H36C 109.5 . . ?
H36A C361 H36B 109.5 . . ?
H36A C361 H36C 109.5 . . ?
H36B C361 H36C 109.5 . . ?
H21C C219 H21D 109.5 . . ?
H21C C219 H21E 109.5 . . ?
H21D C219 H21E 109.5 . . ?
C356 C219 H21C 109.5 . . ?
C356 C219 H21D 109.5 . . ?
C356 C219 H21E 109.5 . . ?
P92 C356 H35A 109.0 . . ?
P92 C356 H35B 109.0 . . ?
C219 C356 P92 113.1(11) . . ?
C219 C356 H35A 109.0 . . ?
C219 C356 H35B 109.0 . . ?
H35A C356 H35B 107.8 . . ?
P24 C27 H27A 108.6 . . ?
P24 C27 H27B 108.6 . . ?
H27A C27 H27B 107.6 . . ?
C123 C27 P24 114.5(12) . . ?
C123 C27 H27A 108.6 . . ?
C123 C27 H27B 108.6 . . ?
C212 C95 H95A 109.5 . . ?
C212 C95 H95B 109.5 . . ?
C212 C95 H95C 109.5 . . ?
H95A C95 H95B 109.5 . . ?
H95A C95 H95C 109.5 . . ?
H95B C95 H95C 109.5 . . ?
C168 C3 C296 110.3(17) . . ?
C168 C3 H3 124.9 . . ?
C296 C3 H3 124.9 . . ?
C227 C185 C180 122.0(14) . . ?
C227 C185 C207 120.0 . . ?
C207 C185 C180 117.8(14) . . ?
C185 C227 H227 120.0 . . ?
C185 C227 C7 120.0 . . ?
C7 C227 H227 120.0 . . ?
C227 C7 H7 120.0 . . ?
C51 C7 C227 120.0 . . ?
C51 C7 H7 120.0 . . ?
C7 C51 H51 120.0 . . ?
C7 C51 C115 120.0 . . ?
C115 C51 H51 120.0 . . ?
C51 C115 H115 120.0 . . ?
C207 C115 C51 120.0 . . ?
C207 C115 H115 120.0 . . ?
C185 C207 H207 120.0 . . ?
C115 C207 C185 120.0 . . ?
C115 C207 H207 120.0 . . ?
H23A C231 H23B 109.5 . . ?
H23A C231 H23C 109.5 . . ?
H23B C231 H23C 109.4 . . ?
C199 C231 H23A 109.5 . . ?
C199 C231 H23B 109.5 . . ?
C199 C231 H23C 109.5 . . ?
C310 C352 H35C 109.5 . . ?
C310 C352 H35D 109.5 . . ?
C310 C352 H35E 109.5 . . ?
H35C C352 H35D 109.5 . . ?
H35C C352 H35E 109.5 . . ?
H35D C352 H35E 109.5 . . ?
H35F C358 H35G 109.4 . . ?
H35F C358 H35H 109.5 . . ?
H35G C358 H35H 109.6 . . ?
C167 C358 H35F 106.2 . . ?
C167 C358 H35G 113.6 . . ?
C167 C358 H35H 108.5 . . ?
P30 C199 H19A 109.6 . . ?
P30 C199 H19B 109.6 . . ?
C231 C199 P30 110.4(14) . . ?
C231 C199 H19A 109.6 . . ?
C231 C199 H19B 109.6 . . ?
H19A C199 H19B 108.1 . . ?
P52 C135 H13A 110.4 . . ?
P52 C135 H13B 110.4 . . ?
H13A C135 H13B 108.6 . . ?
C35 C135 P52 106.6(15) . . ?
C35 C135 H13A 110.4 . . ?
C35 C135 H13B 110.4 . . ?
P52 C141 H14A 108.7 . . ?
P52 C141 H14B 108.7 . . ?
H14A C141 H14B 107.6 . . ?
C147 C141 P52 114.2(17) . . ?
C147 C141 H14A 108.7 . . ?
C147 C141 H14B 108.7 . . ?
P94 C261 H26C 107.3 . . ?
P94 C261 H26D 107.3 . . ?
H26C C261 H26D 106.9 . . ?
C41 C261 P94 120.2(16) . . ?
C41 C261 H26C 107.3 . . ?
C41 C261 H26D 107.3 . . ?
C328 C243 H24A 109.5 . . ?
C328 C243 H24B 109.5 . . ?
C328 C243 H24C 109.5 . . ?
H24A C243 H24B 109.5 . . ?
H24A C243 H24C 109.5 . . ?
H24B C243 H24C 109.5 . . ?
C330 C241 H24D 109.5 . . ?
C330 C241 H24E 109.5 . . ?
C330 C241 H24F 109.5 . . ?
H24D C241 H24E 109.5 . . ?
H24D C241 H24F 109.5 . . ?
H24E C241 H24F 109.5 . . ?
P88 C129 H12A 104.3 . . ?
P88 C129 H12B 104.3 . . ?
H12A C129 H12B 105.6 . . ?
C337 C129 P88 132(2) . . ?
C337 C129 H12A 104.3 . . ?
C337 C129 H12B 104.3 . . ?
C27 C123 H12C 109.5 . . ?
C27 C123 H12D 109.5 . . ?
C27 C123 H12E 109.5 . . ?
H12C C123 H12D 109.5 . . ?
H12C C123 H12E 109.5 . . ?
H12D C123 H12E 109.5 . . ?
C180 C121 C296 123.5(18) . . ?
N244 C121 C180 122.4(16) . . ?
N244 C121 C296 113.0(17) . . ?
C245 N61 Pt90 117.4(7) . . ?
C245 N61 C259 120.0 . . ?
C259 N61 Pt90 121.3(7) . . ?
N61 C245 H245 120.0 . . ?
C63 C245 N61 120.0 . . ?
C63 C245 H245 120.0 . . ?
C245 C63 H63 120.0 . . ?
C245 C63 C9 120.0 . . ?
C9 C63 H63 120.0 . . ?
C63 C9 C198 122.5(10) . . ?
C265 C9 C198 117.3(10) . . ?
C265 C9 C63 120.0 . . ?
C9 C265 H265 120.0 . . ?
C9 C265 C259 120.0 . . ?
C259 C265 H265 120.0 . . ?
N61 C259 H259 120.0 . . ?
C265 C259 N61 120.0 . . ?
C265 C259 H259 120.0 . . ?
P94 C69 H69A 110.2 . . ?
P94 C69 H69B 110.2 . . ?
H69A C69 H69B 108.5 . . ?
C255 C69 P94 107.7(19) . . ?
C255 C69 H69A 110.2 . . ?
C255 C69 H69B 110.2 . . ?
P94 C287 H28D 108.6 . . ?
P94 C287 H28E 108.6 . . ?
H28D C287 H28E 107.6 . . ?
C269 C287 P94 114.8(18) . . ?
C269 C287 H28D 108.6 . . ?
C269 C287 H28E 108.6 . . ?
P52 C239 H23D 108.0 . . ?
P52 C239 H23E 108.0 . . ?
H23D C239 H23E 107.2 . . ?
C237 C239 P52 117.4(16) . . ?
C237 C239 H23D 108.0 . . ?
C237 C239 H23E 108.0 . . ?
C69 C255 H25A 109.5 . . ?
C69 C255 H25B 109.5 . . ?
C69 C255 H25C 109.5 . . ?
H25A C255 H25B 109.5 . . ?
H25A C255 H25C 109.5 . . ?
H25B C255 H25C 109.5 . . ?
C287 C269 H26E 109.5 . . ?
C287 C269 H26F 109.5 . . ?
C287 C269 H26G 109.5 . . ?
H26E C269 H26F 109.5 . . ?
H26E C269 H26G 109.5 . . ?
H26F C269 H26G 109.5 . . ?
C135 C35 H35I 109.5 . . ?
C135 C35 H35J 109.5 . . ?
C135 C35 H35K 109.5 . . ?
H35I C35 H35J 109.5 . . ?
H35I C35 H35K 109.5 . . ?
H35J C35 H35K 109.5 . . ?
C141 C147 H14C 106.8 . . ?
C141 C147 H14D 108.0 . . ?
C141 C147 H14E 113.4 . . ?
H14C C147 H14D 109.4 . . ?
H14C C147 H14E 109.6 . . ?
H14D C147 H14E 109.5 . . ?
C239 C237 H23F 102.5 . . ?
C239 C237 H23G 110.8 . . ?
C239 C237 H23H 114.7 . . ?
H23F C237 H23G 109.6 . . ?
H23F C237 H23H 109.5 . . ?
H23G C237 H23H 109.5 . . ?
C261 C41 H41A 109.5 . . ?
C261 C41 H41B 109.5 . . ?
C261 C41 H41C 109.5 . . ?
H41A C41 H41B 109.5 . . ?
H41A C41 H41C 109.5 . . ?
H41B C41 H41C 109.5 . . ?
P60 C77 H77A 107.9 . . ?
P60 C77 H77B 107.9 . . ?
H77A C77 H77B 107.2 . . ?
C81 C77 P60 117.6(16) . . ?
C81 C77 H77A 107.9 . . ?
C81 C77 H77B 107.9 . . ?
H33C C331 H33D 109.5 . . ?
H33C C331 H33E 109.5 . . ?
H33D C331 H33E 109.5 . . ?
C37 C331 H33C 109.5 . . ?
C37 C331 H33D 109.5 . . ?
C37 C331 H33E 109.5 . . ?
P60 C37 H37A 106.3 . . ?
P60 C37 H37B 106.3 . . ?
C331 C37 P60 124(2) . . ?
C331 C37 H37A 106.3 . . ?
C331 C37 H37B 106.3 . . ?
H37A C37 H37B 106.4 . . ?
P88 C21 H21F 110.5 . . ?
P88 C21 H21G 110.5 . . ?
H21F C21 H21G 108.7 . . ?
C159 C21 P88 106(2) . . ?
C159 C21 H21F 110.5 . . ?
C159 C21 H21G 110.5 . . ?
P88 C345 H34C 109.8 . . ?
P88 C345 H34D 109.8 . . ?
H34C C345 H34D 108.2 . . ?
C301 C345 P88 109(2) . . ?
C301 C345 H34C 109.8 . . ?
C301 C345 H34D 109.8 . . ?
P60 C177 H17A 109.0 . . ?
P60 C177 H17B 109.0 . . ?
H17A C177 H17B 107.8 . . ?
C89 C177 P60 113(2) . . ?
C89 C177 H17A 109.0 . . ?
C89 C177 H17B 109.0 . . ?
C77 C81 H81A 109.5 . . ?
C77 C81 H81B 109.5 . . ?
C77 C81 H81C 109.5 . . ?
H81A C81 H81B 109.5 . . ?
H81A C81 H81C 109.5 . . ?
H81B C81 H81C 109.5 . . ?
C21 C159 H15A 109.7 . . ?
C21 C159 H15B 110.4 . . ?
C21 C159 H15C 108.3 . . ?
H15A C159 H15B 109.5 . . ?
H15A C159 H15C 109.5 . . ?
H15B C159 H15C 109.5 . . ?
C345 C301 H30A 109.5 . . ?
C345 C301 H30B 109.5 . . ?
C345 C301 H30C 109.5 . . ?
H30A C301 H30B 109.5 . . ?
H30A C301 H30C 109.5 . . ?
H30B C301 H30C 109.5 . . ?
P92 C167 H16A 108.4 . . ?
P92 C167 H16B 108.4 . . ?
C358 C167 P92 115.5(16) . . ?
C358 C167 H16A 108.4 . . ?
C358 C167 H16B 108.4 . . ?
H16A C167 H16B 107.5 . . ?
C129 C337 H33F 107.7 . . ?
C129 C337 H33G 109.4 . . ?
C129 C337 H33H 111.1 . . ?
H33F C337 H33G 109.5 . . ?
H33F C337 H33H 109.5 . . ?
H33G C337 H33H 109.5 . . ?
H34E C349 H34F 109.5 . . ?
H34E C349 H34G 109.5 . . ?
H34F C349 H34G 109.5 . . ?
C173 C349 H34E 109.5 . . ?
C173 C349 H34F 109.5 . . ?
C173 C349 H34G 109.5 . . ?
P30 C173 H17C 108.6 . . ?
P30 C173 H17D 108.6 . . ?
C349 C173 P30 114.6(14) . . ?
C349 C173 H17C 108.6 . . ?
C349 C173 H17D 108.6 . . ?
H17C C173 H17D 107.6 . . ?
P92 C79 H79A 109.8 . . ?
P92 C79 H79B 109.8 . . ?
H79A C79 H79B 108.2 . . ?
C175 C79 P92 109.6(16) . . ?
C175 C79 H79A 109.8 . . ?
C175 C79 H79B 109.8 . . ?
C79 C175 H17E 109.5 . . ?
C79 C175 H17F 109.5 . . ?
C79 C175 H17G 109.5 . . ?
H17E C175 H17F 109.5 . . ?
H17E C175 H17G 109.5 . . ?
H17F C175 H17G 109.5 . . ?
C177 C89 H89A 109.5 . . ?
C177 C89 H89B 109.5 . . ?
C177 C89 H89C 109.5 . . ?
H89A C89 H89B 109.5 . . ?
H89A C89 H89C 109.5 . . ?
H89B C89 H89C 109.5 . . ?

loop_
_geom_bond_atom_site_label_1
_geom_bond_atom_site_label_2
_geom_bond_distance
_geom_bond_site_symmetry_2
_geom_bond_publ_flag
Pt32 P24 2.256(3) . ?
Pt32 P66 2.226(4) . ?
Pt32 O106 2.058(8) . ?
Pt32 N86 2.074(5) . ?
Pt58 P94 2.252(5) . ?
Pt58 P52 2.242(5) . ?
Pt58 O96 2.116(10) . ?
Pt58 N36 2.086(6) . ?
Pt28 P30 2.231(5) . ?
Pt28 P92 2.291(5) . ?
Pt28 O64 2.012(11) . ?
Pt28 N76 2.068(7) . ?
Pt90 P60 2.232(8) . ?
Pt90 P88 2.215(7) . ?
Pt90 O10 2.109(15) . ?
Pt90 N61 2.060(10) . ?
P24 C264 1.822(13) . ?
P24 C328 1.808(16) . ?
P24 C27 1.761(17) . ?
P66 C212 1.844(16) . ?
P66 C310 1.795(17) . ?
P66 C342 1.835(14) . ?
P30 C330 1.914(19) . ?
P30 C199 1.77(2) . ?
P30 C173 1.844(18) . ?
P92 C356 1.773(16) . ?
P92 C167 1.81(2) . ?
P92 C79 1.96(2) . ?
P94 C261 1.894(16) . ?
P94 C69 1.90(3) . ?
P94 C287 1.83(2) . ?
P52 C135 1.84(2) . ?
P52 C141 1.86(3) . ?
P52 C239 1.86(2) . ?
P60 C77 1.92(2) . ?
P60 C37 1.63(3) . ?
P60 C177 1.87(3) . ?
P88 C129 1.75(2) . ?
P88 C21 1.79(3) . ?
P88 C345 1.87(3) . ?
O82 C4 1.184(16) . ?
O106 C4 1.344(15) . ?
O96 C118 1.297(19) . ?
N68 C70 1.375(14) . ?
N68 C108 1.359(15) . ?
N86 C240 1.3900 . ?
N86 C210 1.3900 . ?
C240 H240 0.9500 . ?
C240 C104 1.3900 . ?
C104 H104 0.9500 . ?
C104 C16 1.3900 . ?
C16 C204 1.3900 . ?
C16 C84 1.507(9) . ?
C204 H204 0.9500 . ?
C204 C210 1.3900 . ?
C210 H210 0.9500 . ?
N40 C164 1.382(15) . ?
N40 C156 1.350(16) . ?
N98 C146 1.369(15) . ?
N98 C224 1.345(16) . ?
N100 C14 1.345(15) . ?
N100 C26 1.429(14) . ?
O12 C322 1.216(18) . ?
C84 C70 1.396(11) . ?
C84 C26 1.381(11) . ?
C1 H1 0.9500 . ?
C1 C26 1.415(11) . ?
C1 C192 1.392(12) . ?
C70 C178 1.438(11) . ?
O64 C322 1.347(16) . ?
O22 C118 1.243(18) . ?
C108 C8 1.401(11) . ?
C108 C300 1.436(12) . ?
O34 C201 1.229(18) . ?
C118 C230 1.473(16) . ?
O10 C201 1.287(19) . ?
N54 C194 1.37(2) . ?
N54 C348 1.37(2) . ?
N36 C234 1.3900 . ?
N36 C334 1.3900 . ?
C234 H234 0.9500 . ?
C234 C130 1.3900 . ?
C130 H130 0.9500 . ?
C130 C238 1.3900 . ?
C238 C286 1.3900 . ?
C238 C8 1.498(10) . ?
C286 H286 0.9500 . ?
C286 C334 1.3900 . ?
C334 H334 0.9500 . ?
C8 C224 1.408(12) . ?
C14 C160 1.419(11) . ?
C14 C192 1.393(12) . ?
C38 C46 1.508(10) . ?
C38 C146 1.408(12) . ?
C38 C164 1.384(12) . ?
C4 C42 1.509(16) . ?
N44 C226 1.41(2) . ?
N44 C346 1.385(19) . ?
C46 C120 1.3900 . ?
C46 C122 1.3900 . ?
C120 H120 0.9500 . ?
C120 C20 1.3900 . ?
C20 H20 0.9500 . ?
C20 C48 1.3900 . ?
C48 H48 0.9500 . ?
C48 C116 1.3900 . ?
C116 H116 0.9500 . ?
C116 C122 1.3900 . ?
C122 H122 0.9500 . ?
N76 C268 1.3900 . ?
N76 C228 1.3900 . ?
C268 H268 0.9500 . ?
C268 C306 1.3900 . ?
C306 H306 0.9500 . ?
C306 C222 1.3900 . ?
C222 C318 1.3900 . ?
C222 C308 1.525(12) . ?
C318 H318 0.9500 . ?
C318 C228 1.3900 . ?
C228 H228 0.9500 . ?
C148 C74 1.3900 . ?
C148 C200 1.3900 . ?
C148 C220 1.541(7) . ?
C74 H74 0.9500 . ?
C74 C232 1.3900 . ?
C232 C78 1.3900 . ?
C232 C322 1.512(19) . ?
C78 H78 0.9500 . ?
C78 C230 1.3900 . ?
C230 C200 1.3900 . ?
C200 H200 0.9500 . ?
C216 H216 0.9500 . ?
C216 C156 1.400(12) . ?
C216 C290 1.391(12) . ?
C146 C174 1.457(8) . ?
C174 H174 0.9500 . ?
C174 C250 1.368(12) . ?
C224 C250 1.407(11) . ?
C212 H21A 0.9900 . ?
C212 H21B 0.9900 . ?
C212 C95 1.503(13) . ?
C164 C290 1.409(12) . ?
C220 C124 1.3900 . ?
C220 C202 1.3900 . ?
C124 H124 0.9500 . ?
C124 C144 1.3900 . ?
C144 C56 1.3900 . ?
C144 C201 1.511(15) . ?
C56 H56 0.9500 . ?
C56 C42 1.3900 . ?
C42 C202 1.3900 . ?
C202 H202 0.9500 . ?
C156 C160 1.397(12) . ?
C194 C308 1.406(13) . ?
C194 C274 1.399(13) . ?
C226 C198 1.405(13) . ?
C226 C136 1.385(13) . ?
N126 C132 1.39(2) . ?
N126 C280 1.40(2) . ?
C160 C154 1.488(11) . ?
C198 C168 1.385(13) . ?
C198 C9 1.516(13) . ?
C168 N244 1.45(2) . ?
C168 C3 1.390(13) . ?
C180 C280 1.402(13) . ?
C180 C185 1.503(13) . ?
C180 C121 1.372(13) . ?
C192 H192 0.9500 . ?
C136 H136 0.9500 . ?
C136 C128 1.388(13) . ?
C128 H128 0.9500 . ?
C128 C346 1.413(13) . ?
C178 H178 0.9500 . ?
C178 C300 1.362(12) . ?
C132 C270 1.407(13) . ?
C132 C252 1.427(13) . ?
C154 C152 1.3900 . ?
C154 C254 1.3900 . ?
C152 H152 0.9500 . ?
C152 C162 1.3900 . ?
C162 H162 0.9500 . ?
C162 C184 1.3900 . ?
C184 H184 0.9500 . ?
C184 C260 1.3900 . ?
C260 H260 0.9500 . ?
C260 C254 1.3900 . ?
C254 H254 0.9500 . ?
C282 H28A 0.9800 . ?
C282 H28B 0.9800 . ?
C282 H28C 0.9800 . ?
C282 C264 1.523(12) . ?
C270 C348 1.393(13) . ?
C270 C49 1.525(11) . ?
C308 C346 1.397(13) . ?
C280 C248 1.418(13) . ?
C290 H290 0.9500 . ?
C264 H26A 0.9900 . ?
C264 H26B 0.9900 . ?
C348 C324 1.399(13) . ?
C252 H252 0.9500 . ?
C252 C248 1.396(13) . ?
N244 C121 1.31(2) . ?
C324 H324 0.9500 . ?
C324 C274 1.391(13) . ?
C300 H300 0.9500 . ?
C310 H31A 0.9900 . ?
C310 H31B 0.9900 . ?
C310 C352 1.483(11) . ?
C274 H274 0.9500 . ?
C250 H250 0.9500 . ?
C328 H32A 0.9900 . ?
C328 H32B 0.9900 . ?
C328 C243 1.491(13) . ?
C248 H248 0.9500 . ?
C296 H296 0.9500 . ?
C296 C3 1.392(13) . ?
C296 C121 1.422(13) . ?
C330 H33A 0.9900 . ?
C330 H33B 0.9900 . ?
C330 C241 1.484(14) . ?
C342 H34A 0.9900 . ?
C342 H34B 0.9900 . ?
C342 C361 1.499(13) . ?
C49 C189 1.3900 . ?
C49 C53 1.3900 . ?
C189 H189 0.9500 . ?
C189 C217 1.3900 . ?
C217 H217 0.9500 . ?
C217 C205 1.3900 . ?
C205 H205 0.9500 . ?
C205 C109 1.3900 . ?
C109 H109 0.9500 . ?
C109 C53 1.3900 . ?
C53 H53 0.9500 . ?
C361 H36A 0.9800 . ?
C361 H36B 0.9800 . ?
C361 H36C 0.9800 . ?
C219 H21C 0.9800 . ?
C219 H21D 0.9800 . ?
C219 H21E 0.9800 . ?
C219 C356 1.510(13) . ?
C356 H35A 0.9900 . ?
C356 H35B 0.9900 . ?
C27 H27A 0.9900 . ?
C27 H27B 0.9900 . ?
C27 C123 1.499(13) . ?
C95 H95A 0.9800 . ?
C95 H95B 0.9800 . ?
C95 H95C 0.9800 . ?
C3 H3 0.9500 . ?
C185 C227 1.3900 . ?
C185 C207 1.3900 . ?
C227 H227 0.9500 . ?
C227 C7 1.3900 . ?
C7 H7 0.9500 . ?
C7 C51 1.3900 . ?
C51 H51 0.9500 . ?
C51 C115 1.3900 . ?
C115 H115 0.9500 . ?
C115 C207 1.3900 . ?
C207 H207 0.9500 . ?
C231 H23A 0.9799 . ?
C231 H23B 0.9801 . ?
C231 H23C 0.9805 . ?
C231 C199 1.519(13) . ?
C352 H35C 0.9800 . ?
C352 H35D 0.9800 . ?
C352 H35E 0.9800 . ?
C358 H35F 0.9807 . ?
C358 H35G 0.9800 . ?
C358 H35H 0.9793 . ?
C358 C167 1.507(12) . ?
C199 H19A 0.9900 . ?
C199 H19B 0.9900 . ?
C135 H13A 0.9900 . ?
C135 H13B 0.9900 . ?
C135 C35 1.520(14) . ?
C141 H14A 0.9900 . ?
C141 H14B 0.9900 . ?
C141 C147 1.486(12) . ?
C261 H26C 0.9900 . ?
C261 H26D 0.9900 . ?
C261 C41 1.487(10) . ?
C243 H24A 0.9800 . ?
C243 H24B 0.9800 . ?
C243 H24C 0.9800 . ?
C241 H24D 0.9800 . ?
C241 H24E 0.9800 . ?
C241 H24F 0.9800 . ?
C129 H12A 0.9900 . ?
C129 H12B 0.9900 . ?
C129 C337 1.497(12) . ?
C123 H12C 0.9800 . ?
C123 H12D 0.9800 . ?
C123 H12E 0.9800 . ?
N61 C245 1.3900 . ?
N61 C259 1.3900 . ?
C245 H245 0.9500 . ?
C245 C63 1.3900 . ?
C63 H63 0.9500 . ?
C63 C9 1.3900 . ?
C9 C265 1.3900 . ?
C265 H265 0.9500 . ?
C265 C259 1.3900 . ?
C259 H259 0.9500 . ?
C69 H69A 0.9900 . ?
C69 H69B 0.9900 . ?
C69 C255 1.503(14) . ?
C287 H28D 0.9900 . ?
C287 H28E 0.9900 . ?
C287 C269 1.479(14) . ?
C239 H23D 0.9900 . ?
C239 H23E 0.9900 . ?
C239 C237 1.502(11) . ?
C255 H25A 0.9800 . ?
C255 H25B 0.9800 . ?
C255 H25C 0.9800 . ?
C269 H26E 0.9800 . ?
C269 H26F 0.9800 . ?
C269 H26G 0.9800 . ?
C35 H35I 0.9800 . ?
C35 H35J 0.9800 . ?
C35 H35K 0.9800 . ?
C147 H14C 0.9800 . ?
C147 H14D 0.9794 . ?
C147 H14E 0.9802 . ?
C237 H23F 0.9793 . ?
C237 H23G 0.9788 . ?
C237 H23H 0.9802 . ?
C41 H41A 0.9800 . ?
C41 H41B 0.9800 . ?
C41 H41C 0.9800 . ?
C77 H77A 0.9900 . ?
C77 H77B 0.9900 . ?
C77 C81 1.492(14) . ?
C331 H33C 0.9800 . ?
C331 H33D 0.9800 . ?
C331 H33E 0.9800 . ?
C331 C37 1.481(12) . ?
C37 H37A 0.9900 . ?
C37 H37B 0.9900 . ?
C21 H21F 0.9900 . ?
C21 H21G 0.9900 . ?
C21 C159 1.491(14) . ?
C345 H34C 0.9900 . ?
C345 H34D 0.9900 . ?
C345 C301 1.503(14) . ?
C177 H17A 0.9900 . ?
C177 H17B 0.9900 . ?
C177 C89 1.496(12) . ?
C81 H81A 0.9800 . ?
C81 H81B 0.9800 . ?
C81 H81C 0.9800 . ?
C159 H15A 0.9802 . ?
C159 H15B 0.9802 . ?
C159 H15C 0.9801 . ?
C301 H30A 0.9800 . ?
C301 H30B 0.9800 . ?
C301 H30C 0.9800 . ?
C167 H16A 0.9900 . ?
C167 H16B 0.9900 . ?
C337 H33F 0.9787 . ?
C337 H33G 0.9802 . ?
C337 H33H 0.9799 . ?
C349 H34E 0.9800 . ?
C349 H34F 0.9800 . ?
C349 H34G 0.9800 . ?
C349 C173 1.512(13) . ?
C173 H17C 0.9900 . ?
C173 H17D 0.9900 . ?
C79 H79A 0.9900 . ?
C79 H79B 0.9900 . ?
C79 C175 1.505(14) . ?
C175 H17E 0.9800 . ?
C175 H17F 0.9800 . ?
C175 H17G 0.9800 . ?
C89 H89A 0.9800 . ?
C89 H89B 0.9800 . ?
C89 H89C 0.9800 . ?

loop_
_geom_torsion_atom_site_label_1
_geom_torsion_atom_site_label_2
_geom_torsion_atom_site_label_3
_geom_torsion_atom_site_label_4
_geom_torsion
_geom_torsion_site_symmetry_1
_geom_torsion_site_symmetry_2
_geom_torsion_site_symmetry_3
_geom_torsion_site_symmetry_4
_geom_torsion_publ_flag
Pt32 P24 C264 C282 -179.5(10) . . . . ?
Pt32 P24 C328 C243 74.6(13) . . . . ?
Pt32 P24 C27 C123 -63.5(13) . . . . ?
Pt32 P66 C212 C95 62.6(13) . . . . ?
Pt32 P66 C310 C352 -57.9(15) . . . . ?
Pt32 P66 C342 C361 -169.7(13) . . . . ?
Pt32 O106 C4 O82 -22.3(18) . . . . ?
Pt32 O106 C4 C42 151.7(7) . . . . ?
Pt32 N86 C240 C104 -176.7(5) . . . . ?
Pt32 N86 C210 C204 176.7(5) . . . . ?
Pt58 P94 C261 C41 119.5(18) . . . . ?
Pt58 P94 C69 C255 -177.1(12) . . . . ?
Pt58 P94 C287 C269 -71.5(17) . . . . ?
Pt58 P52 C135 C35 -74.8(18) . . . . ?
Pt58 P52 C141 C147 59.5(19) . . . . ?
Pt58 P52 C239 C237 173(2) . . . . ?
Pt58 O96 C118 O22 7.3(19) . . . . ?
Pt58 O96 C118 C230 -172.2(7) . . . . ?
Pt58 N36 C234 C130 165.1(6) . . . . ?
Pt58 N36 C334 C286 -164.4(6) . . . . ?
Pt28 P30 C199 C231 -63.0(16) . . . . ?
Pt28 P30 C173 C349 -179.3(16) . . . . ?
Pt28 P92 C356 C219 -167.3(13) . . . . ?
Pt28 P92 C167 C358 66.1(19) . . . . ?
Pt28 O64 C322 O12 -25(2) . . . . ?
Pt28 O64 C322 C232 149.5(10) . . . . ?
Pt28 N76 C268 C306 175.1(8) . . . . ?
Pt28 N76 C228 C318 -175.2(8) . . . . ?
Pt90 P60 C37 C331 58(3) . . . . ?
Pt90 P60 C177 C89 -63(2) . . . . ?
Pt90 P88 C129 C337 -172(3) . . . . ?
Pt90 P88 C21 C159 83(2) . . . . ?
Pt90 P88 C345 C301 60(2) . . . . ?
Pt90 O10 C201 O34 4(3) . . . . ?
Pt90 O10 C201 C144 -179.9(9) . . . . ?
Pt90 N61 C245 C63 -166.7(8) . . . . ?
Pt90 N61 C259 C265 166.2(9) . . . . ?
O82 C4 C42 C56 171.0(11) . . . . ?
O82 C4 C42 C202 -3.5(16) . . . . ?
O106 C4 C42 C56 -3.2(13) . . . . ?
O106 C4 C42 C202 -177.7(7) . . . . ?
O96 C118 C230 C78 -160.7(10) . . . . ?
O96 C118 C230 C200 16.9(16) . . . . ?
N68 C70 C178 C300 -4.1(17) . . . . ?
N68 C108 C8 C238 -172.9(13) . . . . ?
N68 C108 C8 C224 -1(3) . . . . ?
N68 C108 C300 C178 -0.9(18) . . . . ?
N86 C240 C104 C16 0.0 . . . . ?
C240 N86 C210 C204 0.0 . . . . ?
C240 C104 C16 C204 0.0 . . . . ?
C240 C104 C16 C84 -179.2(8) . . . . ?
C104 C16 C204 C210 0.0 . . . . ?
C104 C16 C84 C70 -118.2(11) . . . . ?
C104 C16 C84 C26 62.8(13) . . . . ?
C16 C204 C210 N86 0.0 . . . . ?
C16 C84 C70 N68 179.3(12) . . . . ?
C16 C84 C70 C178 4(2) . . . . ?
C16 C84 C26 N100 170.7(11) . . . . ?
C16 C84 C26 C1 -2(2) . . . . ?
C204 C16 C84 C70 62.6(14) . . . . ?
C204 C16 C84 C26 -116.3(11) . . . . ?
C210 N86 C240 C104 0.0 . . . . ?
N40 C164 C290 C216 -3.3(18) . . . . ?
N40 C156 C160 C14 0(3) . . . . ?
N40 C156 C160 C154 -168.1(14) . . . . ?
N98 C146 C174 C250 3.5(19) . . . . ?
N98 C224 C250 C174 -1(2) . . . . ?
N100 C14 C160 C156 12(3) . . . . ?
N100 C14 C160 C154 179.9(14) . . . . ?
N100 C14 C192 C1 2.1(18) . . . . ?
C84 C16 C204 C210 179.1(8) . . . . ?
C84 C70 C178 C300 171.7(14) . . . . ?
C70 N68 C108 C8 175.3(15) . . . . ?
C70 N68 C108 C300 -1.6(16) . . . . ?
C70 C84 C26 N100 -8(2) . . . . ?
C70 C84 C26 C1 179.6(15) . . . . ?
C70 C178 C300 C108 2.9(17) . . . . ?
O22 C118 C230 C78 19.8(17) . . . . ?
O22 C118 C230 C200 -162.6(12) . . . . ?
C108 N68 C70 C84 -172.2(14) . . . . ?
C108 N68 C70 C178 3.5(16) . . . . ?
C108 C8 C224 N98 9(3) . . . . ?
C108 C8 C224 C250 -171.8(17) . . . . ?
C118 C230 C200 C148 -177.5(10) . . . . ?
N54 C194 C308 C222 -177.1(13) . . . . ?
N54 C194 C308 C346 7(3) . . . . ?
N54 C194 C274 C324 4.6(19) . . . . ?
N54 C348 C324 C274 2(2) . . . . ?
N36 C234 C130 C238 0.0 . . . . ?
C234 N36 C334 C286 0.0 . . . . ?
C234 C130 C238 C286 0.0 . . . . ?
C234 C130 C238 C8 179.0(9) . . . . ?
C130 C238 C286 C334 0.0 . . . . ?
C130 C238 C8 C108 109.3(13) . . . . ?
C130 C238 C8 C224 -63.5(16) . . . . ?
C238 C286 C334 N36 0.0 . . . . ?
C238 C8 C224 N98 -179.2(15) . . . . ?
C238 C8 C224 C250 0(3) . . . . ?
C286 C238 C8 C108 -71.7(16) . . . . ?
C286 C238 C8 C224 115.5(13) . . . . ?
C334 N36 C234 C130 0.0 . . . . ?
C8 C108 C300 C178 -177.9(15) . . . . ?
C8 C238 C286 C334 -179.0(9) . . . . ?
C8 C224 C250 C174 179.8(17) . . . . ?
C14 N100 C26 C84 -178.6(14) . . . . ?
C14 N100 C26 C1 -4.9(16) . . . . ?
C14 C160 C154 C152 59.7(17) . . . . ?
C14 C160 C154 C254 -118.9(13) . . . . ?
C38 C46 C120 C20 -179.5(10) . . . . ?
C38 C46 C122 C116 179.5(10) . . . . ?
C38 C146 C174 C250 179.9(17) . . . . ?
C38 C164 C290 C216 179.5(15) . . . . ?
C26 N100 C14 C160 -179.9(15) . . . . ?
C26 N100 C14 C192 1.8(16) . . . . ?
C26 C84 C70 N68 -2(2) . . . . ?
C26 C84 C70 C178 -177.0(15) . . . . ?
C26 C1 C192 C14 -5.1(17) . . . . ?
C4 C42 C202 C220 174.6(9) . . . . ?
N44 C226 C198 C168 -1(2) . . . . ?
N44 C226 C198 C9 -177.1(12) . . . . ?
N44 C226 C136 C128 -3.5(18) . . . . ?
C46 C38 C146 N98 -179.6(15) . . . . ?
C46 C38 C146 C174 5(2) . . . . ?
C46 C38 C164 N40 166.0(14) . . . . ?
C46 C38 C164 C290 -17(2) . . . . ?
C46 C120 C20 C48 0.0 . . . . ?
C120 C46 C122 C116 0.0 . . . . ?
C120 C20 C48 C116 0.0 . . . . ?
C20 C48 C116 C122 0.0 . . . . ?
C48 C116 C122 C46 0.0 . . . . ?
C122 C46 C120 C20 0.0 . . . . ?
N76 C268 C306 C222 0.0 . . . . ?
C268 N76 C228 C318 0.0 . . . . ?
C268 C306 C222 C318 0.0 . . . . ?
C268 C306 C222 C308 178.9(12) . . . . ?
C306 C222 C318 C228 0.0 . . . . ?
C306 C222 C308 C194 -108.2(14) . . . . ?
C306 C222 C308 C346 68.2(15) . . . . ?
C222 C318 C228 N76 0.0 . . . . ?
C222 C308 C346 N44 -175.0(12) . . . . ?
C222 C308 C346 C128 11(2) . . . . ?
C318 C222 C308 C194 70.7(15) . . . . ?
C318 C222 C308 C346 -112.9(13) . . . . ?
C228 N76 C268 C306 0.0 . . . . ?
C148 C74 C232 C78 0.0 . . . . ?
C148 C74 C232 C322 178.5(10) . . . . ?
C148 C220 C124 C144 -176.3(8) . . . . ?
C148 C220 C202 C42 176.3(8) . . . . ?
C74 C148 C200 C230 0.0 . . . . ?
C74 C148 C220 C124 155.3(5) . . . . ?
C74 C148 C220 C202 -21.0(9) . . . . ?
C74 C232 C78 C230 0.0 . . . . ?
C74 C232 C322 O12 -2(2) . . . . ?
C74 C232 C322 O64 -176.1(10) . . . . ?
C232 C78 C230 C118 177.6(10) . . . . ?
C232 C78 C230 C200 0.0 . . . . ?
C78 C232 C322 O12 176.2(13) . . . . ?
C78 C232 C322 O64 2.4(17) . . . . ?
C78 C230 C200 C148 0.0 . . . . ?
C200 C148 C74 C232 0.0 . . . . ?
C200 C148 C220 C124 -29.0(9) . . . . ?
C200 C148 C220 C202 154.7(5) . . . . ?
C216 C156 C160 C14 -177.1(16) . . . . ?
C216 C156 C160 C154 15(2) . . . . ?
C146 N98 C224 C8 -177.4(16) . . . . ?
C146 N98 C224 C250 3.1(19) . . . . ?
C146 C38 C46 C120 121.0(13) . . . . ?
C146 C38 C46 C122 -58.6(16) . . . . ?
C146 C38 C164 N40 -3(3) . . . . ?
C146 C38 C164 C290 173.5(16) . . . . ?
C146 C174 C250 C224 -2(2) . . . . ?
C224 N98 C146 C38 179.6(17) . . . . ?
C224 N98 C146 C174 -4.1(19) . . . . ?
C212 P66 C310 C352 177.1(13) . . . . ?
C212 P66 C342 C361 -51.9(17) . . . . ?
C164 N40 C156 C216 -4.6(17) . . . . ?
C164 N40 C156 C160 178.0(16) . . . . ?
C164 C38 C46 C120 -49.0(17) . . . . ?
C164 C38 C46 C122 131.5(13) . . . . ?
C164 C38 C146 N98 -10(3) . . . . ?
C164 C38 C146 C174 174.0(16) . . . . ?
C220 C148 C74 C232 175.7(8) . . . . ?
C220 C148 C200 C230 -175.7(8) . . . . ?
C220 C124 C144 C56 0.0 . . . . ?
C220 C124 C144 C201 176.7(11) . . . . ?
C124 C220 C202 C42 0.0 . . . . ?
C124 C144 C56 C42 0.0 . . . . ?
C124 C144 C201 O34 -151.5(13) . . . . ?
C124 C144 C201 O10 32.5(18) . . . . ?
C144 C56 C42 C4 -174.3(9) . . . . ?
C144 C56 C42 C202 0.0 . . . . ?
C56 C144 C201 O34 25(2) . . . . ?
C56 C144 C201 O10 -150.7(11) . . . . ?
C56 C42 C202 C220 0.0 . . . . ?
C202 C220 C124 C144 0.0 . . . . ?
C156 N40 C164 C38 -178.1(16) . . . . ?
C156 N40 C164 C290 4.9(17) . . . . ?
C156 C216 C290 C164 0.4(18) . . . . ?
C156 C160 C154 C152 -131.2(13) . . . . ?
C156 C160 C154 C254 50.2(17) . . . . ?
C194 N54 C348 C270 176.3(16) . . . . ?
C194 N54 C348 C324 0.6(18) . . . . ?
C194 C308 C346 N44 1(3) . . . . ?
C194 C308 C346 C128 -173.4(15) . . . . ?
C226 N44 C346 C128 0.3(16) . . . . ?
C226 N44 C346 C308 -174.6(14) . . . . ?
C226 C198 C168 N244 -5(3) . . . . ?
C226 C198 C168 C3 175.7(16) . . . . ?
C226 C198 C9 C63 -57.3(17) . . . . ?
C226 C198 C9 C265 117.7(13) . . . . ?
C226 C136 C128 C346 3.5(17) . . . . ?
N126 C132 C270 C348 -5(3) . . . . ?
N126 C132 C270 C49 -178.5(14) . . . . ?
N126 C132 C252 C248 2.7(18) . . . . ?
N126 C280 C248 C252 1(2) . . . . ?
C160 C14 C192 C1 -176.2(15) . . . . ?
C160 C154 C152 C162 -178.7(11) . . . . ?
C160 C154 C254 C260 178.6(12) . . . . ?
C198 C226 C136 C128 177.4(14) . . . . ?
C198 C168 N244 C121 -177.2(17) . . . . ?
C198 C168 C3 C296 177.5(17) . . . . ?
C198 C9 C265 C259 -175.1(12) . . . . ?
C168 C198 C9 C63 126.1(13) . . . . ?
C168 C198 C9 C265 -58.9(17) . . . . ?
C168 N244 C121 C180 166.8(18) . . . . ?
C168 N244 C121 C296 -1(2) . . . . ?
C180 C280 C248 C252 179.3(18) . . . . ?
C180 C185 C227 C7 -174.8(18) . . . . ?
C180 C185 C207 C115 175.1(17) . . . . ?
C192 C1 C26 N100 6.0(16) . . . . ?
C192 C1 C26 C84 179.5(15) . . . . ?
C192 C14 C160 C156 -170.1(16) . . . . ?
C192 C14 C160 C154 -2(2) . . . . ?
C136 C226 C198 C168 178.3(16) . . . . ?
C136 C226 C198 C9 2(2) . . . . ?
C136 C128 C346 N44 -2.4(17) . . . . ?
C136 C128 C346 C308 172.7(14) . . . . ?
C132 N126 C280 C180 -177.7(16) . . . . ?
C132 N126 C280 C248 0.4(18) . . . . ?
C132 C270 C348 N54 4(3) . . . . ?
C132 C270 C348 C324 178.6(17) . . . . ?
C132 C270 C49 C189 -101.6(17) . . . . ?
C132 C270 C49 C53 78.6(18) . . . . ?
C132 C252 C248 C280 -2.4(18) . . . . ?
C154 C152 C162 C184 0.0 . . . . ?
C152 C154 C254 C260 0.0 . . . . ?
C152 C162 C184 C260 0.0 . . . . ?
C162 C184 C260 C254 0.0 . . . . ?
C184 C260 C254 C154 0.0 . . . . ?
C254 C154 C152 C162 0.0 . . . . ?
C270 C132 C252 C248 177.1(15) . . . . ?
C270 C348 C324 C274 -173.2(17) . . . . ?
C270 C49 C189 C217 -179.8(18) . . . . ?
C270 C49 C53 C109 179.8(18) . . . . ?
C308 C222 C318 C228 -178.9(11) . . . . ?
C308 C194 C274 C324 -169.7(16) . . . . ?
C280 N126 C132 C270 -176.3(15) . . . . ?
C280 N126 C132 C252 -2.0(18) . . . . ?
C280 C180 C185 C227 -82.4(19) . . . . ?
C280 C180 C185 C207 102.6(17) . . . . ?
C280 C180 C121 N244 11(3) . . . . ?
C280 C180 C121 C296 178.3(18) . . . . ?
C346 N44 C226 C198 -178.9(14) . . . . ?
C346 N44 C226 C136 2.0(16) . . . . ?
C290 C216 C156 N40 2.7(19) . . . . ?
C290 C216 C156 C160 -179.9(16) . . . . ?
C264 P24 C328 C243 -60.4(14) . . . . ?
C264 P24 C27 C123 69.4(13) . . . . ?
C348 N54 C194 C308 171.0(15) . . . . ?
C348 N54 C194 C274 -3.2(18) . . . . ?
C348 C270 C49 C189 83.9(18) . . . . ?
C348 C270 C49 C53 -95.9(17) . . . . ?
C348 C324 C274 C194 -4(2) . . . . ?
C252 C132 C270 C348 -178.3(16) . . . . ?
C252 C132 C270 C49 8(2) . . . . ?
N244 C168 C3 C296 -2(2) . . . . ?
C300 C108 C8 C238 4(2) . . . . ?
C300 C108 C8 C224 175.7(16) . . . . ?
C322 C232 C78 C230 -178.4(11) . . . . ?
C310 P66 C212 C95 -166.3(13) . . . . ?
C310 P66 C342 C361 59.7(17) . . . . ?
C274 C194 C308 C222 -4(2) . . . . ?
C274 C194 C308 C346 -179.9(15) . . . . ?
C328 P24 C264 C282 -53.2(14) . . . . ?
C328 P24 C27 C123 -178.4(12) . . . . ?
C330 P30 C199 C231 169.8(15) . . . . ?
C330 P30 C173 C349 -55(2) . . . . ?
C342 P66 C212 C95 -56.4(14) . . . . ?
C342 P66 C310 C352 67.4(15) . . . . ?
C201 C144 C56 C42 -176.7(11) . . . . ?
C49 C270 C348 N54 177.6(14) . . . . ?
C49 C270 C348 C324 -8(3) . . . . ?
C49 C189 C217 C205 0.0 . . . . ?
C189 C49 C53 C109 0.0 . . . . ?
C189 C217 C205 C109 0.0 . . . . ?
C217 C205 C109 C53 0.0 . . . . ?
C205 C109 C53 C49 0.0 . . . . ?
C53 C49 C189 C217 0.0 . . . . ?
C356 P92 C167 C358 -61(2) . . . . ?
C27 P24 C264 C282 58.1(14) . . . . ?
C27 P24 C328 C243 -172.1(12) . . . . ?
C3 C168 N244 C121 1.8(19) . . . . ?
C3 C296 C121 C180 -167.6(19) . . . . ?
C3 C296 C121 N244 1(2) . . . . ?
C185 C180 C280 N126 177.6(15) . . . . ?
C185 C180 C280 C248 0(3) . . . . ?
C185 C180 C121 N244 -173.3(16) . . . . ?
C185 C180 C121 C296 -6(3) . . . . ?
C185 C227 C7 C51 0.0 . . . . ?
C227 C185 C207 C115 0.0 . . . . ?
C227 C7 C51 C115 0.0 . . . . ?
C7 C51 C115 C207 0.0 . . . . ?
C51 C115 C207 C185 0.0 . . . . ?
C207 C185 C227 C7 0.0 . . . . ?
C199 P30 C173 C349 55(2) . . . . ?
C135 P52 C141 C147 -173.4(18) . . . . ?
C135 P52 C239 C237 40(3) . . . . ?
C141 P52 C135 C35 165.1(17) . . . . ?
C141 P52 C239 C237 -66(3) . . . . ?
C261 P94 C69 C255 -47.9(17) . . . . ?
C261 P94 C287 C269 167.7(15) . . . . ?
C129 P88 C21 C159 -56(2) . . . . ?
C129 P88 C345 C301 -171(2) . . . . ?
C121 C180 C280 N126 -6(3) . . . . ?
C121 C180 C280 C248 176(2) . . . . ?
C121 C180 C185 C227 101(2) . . . . ?
C121 C180 C185 C207 -74(2) . . . . ?
C121 C296 C3 C168 1(2) . . . . ?
N61 C245 C63 C9 0.0 . . . . ?
C245 N61 C259 C265 0.0 . . . . ?
C245 C63 C9 C198 174.9(13) . . . . ?
C245 C63 C9 C265 0.0 . . . . ?
C63 C9 C265 C259 0.0 . . . . ?
C9 C198 C168 N244 171.0(14) . . . . ?
C9 C198 C168 C3 -8(3) . . . . ?
C9 C265 C259 N61 0.0 . . . . ?
C259 N61 C245 C63 0.0 . . . . ?
C69 P94 C261 C41 -11(2) . . . . ?
C69 P94 C287 C269 55.9(17) . . . . ?
C287 P94 C261 C41 -119.1(19) . . . . ?
C287 P94 C69 C255 56.6(16) . . . . ?
C239 P52 C135 C35 53.6(19) . . . . ?
C239 P52 C141 C147 -62(2) . . . . ?
C77 P60 C37 C331 -61(3) . . . . ?
C77 P60 C177 C89 55(2) . . . . ?
C37 P60 C177 C89 170(2) . . . . ?
C21 P88 C129 C337 -37(4) . . . . ?
C21 P88 C345 C301 -60(2) . . . . ?
C345 P88 C129 C337 64(4) . . . . ?
C345 P88 C21 C159 -156(2) . . . . ?
C177 P60 C37 C331 -169(2) . . . . ?
C167 P92 C356 C219 -44.8(19) . . . . ?
C173 P30 C199 C231 60.5(17) . . . . ?
C79 P92 C356 C219 66.9(18) . . . . ?
C79 P92 C167 C358 -169.9(17) . . . . ?

loop_
_twin_individual_id
_twin_individual_mass_fraction_refined
1 0.54(3)
2 0.46(3)

loop_
_smtbx_masks_void_nr
_smtbx_masks_void_average_x
_smtbx_masks_void_average_y
_smtbx_masks_void_average_z
_smtbx_masks_void_volume
_smtbx_masks_void_count_electrons
_smtbx_masks_void_content
1 -0.432 -0.309 -0.040 16109.2 4622.4 '128 C2H3N,40 C6H14O'
